data_7109231
loop_
_publ_author_name
'Dennis P. Cladis'
'John J. Kiernicki'
'Phillip E. Fanwick'
'Suzanne C. Bart'

_publ_section_title
;
 Multi-electron reduction facilitated by a trianionic pyridine(diimine)
 ligand
;
_journal_name_full Chem.Commun.
_journal_page_first 4169
_journal_paper_doi 10.1039/c2cc37193f
_journal_volume 49
_journal_year 2013
_chemical_formula_moiety 'C49 H56 N5 U1,C4 H8 O1,C7 H8'
_chemical_formula_sum 'C60 H72 N5 O U'
_chemical_formula_weight 1117.31
_space_group_IT_number 14
_symmetry_cell_setting monoclinic
_symmetry_space_group_name_Hall '-P 2yn'
_symmetry_space_group_name_H-M 'P 1 21/n 1'
_cell_angle_alpha 90.00
_cell_angle_beta 90.9021(18)
_cell_angle_gamma 90.00
_cell_formula_units_Z 8
_cell_length_a 18.6610(7)
_cell_length_b 22.0109(8)
_cell_length_c 26.2485(7)
_cell_measurement_reflns_used 19956
_cell_measurement_temperature 150.0(2)
_cell_measurement_theta_max 70
_cell_measurement_theta_min 1
_cell_volume 10780.1(6)
_computing_cell_refinement 'DENZO/SCALEPACK (Otwinowski & Minor, 1996)'
_computing_data_collection 'CrystalClear(Rigaku, 2001)'
_computing_data_reduction 'DENZO/SCALEPACK (Otwinowski & Minor, 1996)'
_computing_molecular_graphics
;
ORTEP (Johnson, 1976)
PLATON (Spek, 2003)
;
_computing_publication_material 'SHELX97(Sheldrick, 2008) and local programs'
_computing_structure_refinement 'SHELX97 (Sheldrick, 2008)'
_computing_structure_solution
;
PATTY (DIRDIF, Beurskins, 2008)
;
_diffrn_ambient_temperature 150.0(2)
_diffrn_measured_fraction_theta_full 0.9460
_diffrn_measured_fraction_theta_max 0.9460
_diffrn_measurement_details
;
Data were collected on a Rigaku Rapid which has a quarter
chi circle and a 200 degree curved image plate at a fixed
distance of 127.4mm. Strategy was optimized using the
CrystalClear software. The completeness is the best
that can be obtained with this geometry. The missing data are not cusp
data but mostly high angle data.
Also the use of HKL2000/SCALEPACK lowers the number
of observed data as inconsistent equivalents are removed
from the data set and not included in the collected total
;
_diffrn_measurement_device_type Rigaku_Rapid_II
_diffrn_measurement_method \w
_diffrn_radiation_monochromator 'confocal optics'
_diffrn_radiation_type CU-K\a
_diffrn_radiation_wavelength 1.54184
_diffrn_reflns_av_R_equivalents 0.0720
_diffrn_reflns_av_sigmaI/netI 0.0268
_diffrn_reflns_limit_h_max 20
_diffrn_reflns_limit_h_min 0
_diffrn_reflns_limit_k_max 26
_diffrn_reflns_limit_k_min 0
_diffrn_reflns_limit_l_max 32
_diffrn_reflns_limit_l_min -31
_diffrn_reflns_number 112480
_diffrn_reflns_theta_full 70.2
_diffrn_reflns_theta_max 70.24
_diffrn_reflns_theta_min 2.88
_diffrn_standards_number 0
_exptl_absorpt_coefficient_mu 8.802
_exptl_absorpt_correction_T_max 0.4147
_exptl_absorpt_correction_T_min 0.2977
_exptl_absorpt_correction_type multi-scan
_exptl_absorpt_process_details 'SCALEPACK (Otwinowski & Minor, 1997)'
_exptl_crystal_colour green
_exptl_crystal_density_diffrn 1.377
_exptl_crystal_density_method 'not measured'
_exptl_crystal_description plate
_exptl_crystal_F_000 4536
_exptl_crystal_size_max 0.20
_exptl_crystal_size_mid 0.15
_exptl_crystal_size_min 0.10
_platon_squeeze_details
;
;
_refine_diff_density_max 2.91
_refine_diff_density_min -1.95
_refine_ls_extinction_method none
_refine_ls_goodness_of_fit_ref 1.062
_refine_ls_hydrogen_treatment constr
_refine_ls_matrix_type full
_refine_ls_number_parameters 1234
_refine_ls_number_reflns 19423
_refine_ls_number_restraints 25
_refine_ls_R_factor_all 0.067
_refine_ls_R_factor_gt 0.059
_refine_ls_shift/su_max 0.002
_refine_ls_structure_factor_coef Fsqd
_refine_ls_weighting_details 'w=1/[\s^2^(Fo^2^)+(0.1037P)^2^+25.6386P] where P=(Fo^2^+2Fc^2^)/3'
_refine_ls_weighting_scheme calc
_refine_ls_wR_factor_gt 0.174
_refine_ls_wR_factor_ref 0.183
_reflns_number_gt 16093
_reflns_number_total 19423
_reflns_threshold_expression >2.0\s(I)
_cod_data_source_file c2cc37193f.txt
_cod_data_source_block 2DC96
_cod_depositor_comments
;
The following automatic conversions were performed:

'_refine_ls_weighting_scheme' value 'calc ' changed to 'calc'
according to the built-in table from CIF Core dictionary named
'cif_core.dic' version 2.4.1 from 2010-06-29.

Automatic conversion script
Id: cif_fix_values 1891 2012-01-12 08:04:46Z andrius 

The following automatic conversions were performed:

data name '_iucr_refine_instruction_details' was replaced with
'_iucr_refine_instructions_details' as specified in the replacement
file 'data/replacement-values/replacement_tags.lst'.

Automatic conversion script
Id: cif_correct_tags 9268 2022-04-12 08:56:07Z antanas 
;
_cod_original_formula_sum 'C60 H72 N5 O1 U1'
_cod_database_code 7109231

loop_
_symmetry_equiv_pos_as_xyz
'x, y, z'
'-x+1/2, y+1/2, -z+1/2'
'-x, -y, -z'
'x-1/2, -y-1/2, z-1/2'

loop_
_atom_site_label
_atom_site_fract_x
_atom_site_fract_y
_atom_site_fract_z
_atom_site_U_iso_or_equiv
_atom_site_adp_type
_atom_site_occupancy
_atom_site_symmetry_multiplicity
_atom_site_calc_flag
_atom_site_refinement_flags
U1 0.252218(10) 0.001607(8) 0.257020(9) 0.04933(10) Uani 1 1 d .
U2 -0.247310(10) -0.252172(8) 0.243378(8) 0.04764(10) Uani 1 1 d .
O511 0.1894(14) -0.0603(7) 0.5139(5) 0.313(13) Uani 1 1 d D
O611 0.3802(7) 0.2327(7) 0.4949(5) 0.240(7) Uani 1 1 d D
N1 0.3562(2) 0.0464(2) 0.31278(19) 0.0521(11) Uani 1 1 d .
N2 0.2788(3) 0.1137(2) 0.2455(2) 0.0519(11) Uani 1 1 d .
N3 0.1737(2) 0.0579(2) 0.19055(19) 0.0543(12) Uani 1 1 d .
N4 0.1882(3) 0.0428(2) 0.3087(2) 0.0597(13) Uani 1 1 d .
N5 0.3276(3) 0.0002(2) 0.2040(2) 0.0594(14) Uani 1 1 d .
N21 -0.3462(2) -0.2982(2) 0.18424(19) 0.0506(11) Uani 1 1 d .
N23 -0.2751(3) -0.3648(2) 0.2547(2) 0.0537(12) Uani 1 1 d .
N25 -0.1718(3) -0.3096(2) 0.3113(2) 0.0574(12) Uani 1 1 d .
N280 -0.1798(3) -0.2936(2) 0.1941(2) 0.0576(12) Uani 1 1 d .
N290 -0.3250(3) -0.2518(2) 0.2947(2) 0.0588(14) Uani 1 1 d .
C1 0.4296(4) 0.1333(3) 0.3416(3) 0.0730(19) Uani 1 1 d .
C2 0.3713(3) 0.1035(3) 0.3104(3) 0.0561(15) Uani 1 1 d .
C3 0.3296(3) 0.1422(3) 0.2737(2) 0.0557(14) Uani 1 1 d .
C4 0.3432(3) 0.2034(3) 0.2695(3) 0.0624(16) Uani 1 1 d .
C5 0.3046(4) 0.2379(3) 0.2342(3) 0.0656(17) Uani 1 1 d .
C6 0.2521(3) 0.2090(3) 0.2056(3) 0.0612(16) Uani 1 1 d .
C7 0.2403(3) 0.1476(3) 0.2121(2) 0.0553(14) Uani 1 1 d .
C8 0.1827(3) 0.1156(3) 0.1835(2) 0.0584(15) Uani 1 1 d .
C9 0.1370(4) 0.1524(3) 0.1472(3) 0.0727(19) Uani 1 1 d .
C10 0.1186(3) 0.0284(3) 0.1607(3) 0.0624(16) Uani 1 1 d .
C11 0.0481(4) 0.0294(4) 0.1782(3) 0.0724(19) Uani 1 1 d .
C12 -0.0050(4) 0.0026(4) 0.1472(4) 0.083(2) Uani 1 1 d .
C13 0.0112(4) -0.0251(4) 0.1012(3) 0.082(2) Uani 1 1 d .
C14 0.0820(4) -0.0245(4) 0.0861(3) 0.0740(19) Uani 1 1 d .
C15 0.1369(5) 0.0009(3) 0.1141(3) 0.0616(19) Uani 1 1 d .
C16 0.3991(4) 0.0101(3) 0.3476(3) 0.0583(16) Uani 1 1 d .
C17 0.4617(4) -0.0178(3) 0.3318(3) 0.0614(16) Uani 1 1 d .
C18 0.4999(4) -0.0526(3) 0.3668(3) 0.0654(17) Uani 1 1 d .
C19 0.4799(4) -0.0593(3) 0.4165(3) 0.0629(16) Uani 1 1 d .
C1B -0.1358(4) -0.4042(3) 0.3545(3) 0.084(2) Uani 1 1 d .
C20 0.4171(4) -0.0303(3) 0.4319(3) 0.0650(17) Uani 1 1 d .
C21 0.3760(5) 0.0049(3) 0.3981(3) 0.0595(18) Uani 1 1 d .
C22 0.2532(4) -0.1249(3) 0.2333(3) 0.0679(19) Uani 1 1 d .
C23 0.1798(4) -0.1093(3) 0.2343(3) 0.0620(16) Uani 1 1 d .
C24 0.1620(3) -0.0970(3) 0.2852(3) 0.0608(16) Uani 1 1 d .
C25 0.2244(4) -0.1038(3) 0.3155(3) 0.0665(17) Uani 1 1 d .
C26 0.2807(4) -0.1203(3) 0.2835(3) 0.0691(19) Uani 1 1 d .
C27 0.1528(3) 0.0802(3) 0.3422(3) 0.0613(16) Uani 1 1 d .
C28 0.1290(4) 0.0604(4) 0.3890(3) 0.079(2) Uani 1 1 d .
C29 0.0968(4) 0.0997(4) 0.4236(3) 0.083(2) Uani 1 1 d .
C2B -0.1817(4) -0.3670(3) 0.3181(3) 0.0651(17) Uani 1 1 d .
C30 0.0870(4) 0.1598(4) 0.4123(3) 0.082(2) Uani 1 1 d .
C31 0.1105(4) 0.1811(4) 0.3660(3) 0.079(2) Uani 1 1 d .
C32 0.1432(4) 0.1417(3) 0.3320(3) 0.0674(17) Uani 1 1 d .
C33 0.3792(3) 0.0101(3) 0.1674(3) 0.0577(15) Uani 1 1 d .
C34 0.3852(4) 0.0655(3) 0.1420(3) 0.0677(18) Uani 1 1 d .
C35 0.4367(4) 0.0758(4) 0.1061(3) 0.0740(19) Uani 1 1 d .
C36 0.4850(4) 0.0306(4) 0.0932(3) 0.0726(19) Uani 1 1 d .
C37 0.4811(4) -0.0243(3) 0.1183(3) 0.0708(19) Uani 1 1 d .
C38 0.4298(4) -0.0352(3) 0.1543(3) 0.0673(17) Uani 1 1 d .
C3B -0.2381(3) -0.3990(3) 0.2888(3) 0.0576(15) Uani 1 1 d .
C4B -0.2520(4) -0.4602(3) 0.2959(3) 0.0664(17) Uani 1 1 d .
C5B -0.3039(4) -0.4884(3) 0.2669(3) 0.0668(18) Uani 1 1 d .
C6B -0.3408(3) -0.4541(3) 0.2308(3) 0.0626(16) Uani 1 1 d .
C7B -0.3255(3) -0.3928(3) 0.2259(2) 0.0527(14) Uani 1 1 d .
C8B -0.3641(3) -0.3547(3) 0.1870(2) 0.0543(14) Uani 1 1 d .
C9B -0.4198(4) -0.3852(3) 0.1538(3) 0.0720(19) Uani 1 1 d .
C10B -0.3833(4) -0.2627(3) 0.1456(3) 0.0566(15) Uani 1 1 d .
C11A 0.0292(4) 0.0624(4) 0.2272(3) 0.083(2) Uani 1 1 d .
C11B -0.3548(4) -0.2588(3) 0.0967(3) 0.0623(18) Uani 1 1 d .
C11C -0.2876(4) -0.2940(3) 0.0834(3) 0.0740(19) Uani 1 1 d .
C12B -0.3898(4) -0.2240(3) 0.0603(3) 0.0723(19) Uani 1 1 d .
C13A -0.0469(5) -0.0533(5) 0.0685(4) 0.111(3) Uani 1 1 d .
C13B -0.4534(4) -0.1942(3) 0.0702(3) 0.0689(18) Uani 1 1 d .
C13C -0.4918(5) -0.1582(4) 0.0287(3) 0.095(3) Uani 1 1 d .
C14B -0.4808(4) -0.1984(3) 0.1182(3) 0.0655(17) Uani 1 1 d .
C15A 0.2125(4) 0.0002(3) 0.0976(3) 0.075(2) Uani 1 1 d .
C15B -0.4467(4) -0.2331(3) 0.1570(3) 0.0598(16) Uani 1 1 d .
C15C -0.4789(4) -0.2388(3) 0.2089(3) 0.0692(18) Uani 1 1 d .
C16B -0.1178(3) -0.2795(3) 0.3417(3) 0.0595(15) Uani 1 1 d .
C17A 0.4889(4) -0.0087(3) 0.2789(3) 0.0727(19) Uani 1 1 d .
C17B -0.1363(5) -0.2541(3) 0.3887(3) 0.065(2) Uani 1 1 d .
C17C -0.2124(5) -0.2574(4) 0.4061(3) 0.086(2) Uani 1 1 d .
C18B -0.0827(4) -0.2264(3) 0.4178(3) 0.0726(19) Uani 1 1 d .
C19A 0.5251(4) -0.0942(3) 0.4547(3) 0.080(2) Uani 1 1 d .
C19B -0.0127(4) -0.2228(3) 0.4018(3) 0.074(2) Uani 1 1 d .
C19C 0.0430(4) -0.1920(4) 0.4346(4) 0.094(3) Uani 1 1 d .
C20B 0.0046(4) -0.2494(3) 0.3556(4) 0.077(2) Uani 1 1 d .
C21A 0.3121(4) 0.0396(4) 0.4165(3) 0.076(2) Uani 1 1 d .
C21B -0.0474(4) -0.2788(3) 0.3251(3) 0.0712(19) Uani 1 1 d .
C21C -0.0264(4) -0.3087(4) 0.2761(3) 0.085(2) Uani 1 1 d .
C22A 0.2923(4) -0.1494(4) 0.1879(3) 0.088(2) Uani 1 1 d .
C22B -0.2535(4) -0.1257(3) 0.2672(3) 0.0640(18) Uani 1 1 d .
C22C -0.2963(4) -0.1033(3) 0.3111(3) 0.086(2) Uani 1 1 d .
C23A 0.1269(4) -0.1201(3) 0.1915(3) 0.077(2) Uani 1 1 d .
C23B -0.2774(3) -0.1299(3) 0.2164(3) 0.0631(17) Uani 1 1 d .
C23C -0.3515(4) -0.1121(3) 0.1955(4) 0.084(3) Uani 1 1 d .
C24A 0.0879(4) -0.0837(3) 0.3050(3) 0.081(2) Uani 1 1 d .
C24B -0.2177(4) -0.1459(3) 0.1858(3) 0.0609(15) Uani 1 1 d .
C24C -0.2167(4) -0.1512(4) 0.1281(3) 0.083(2) Uani 1 1 d .
C25A 0.2284(5) -0.0968(4) 0.3729(3) 0.086(2) Uani 1 1 d .
C25B -0.1575(3) -0.1512(3) 0.2185(3) 0.0562(14) Uani 1 1 d .
C25C -0.0815(4) -0.1620(3) 0.2022(3) 0.078(2) Uani 1 1 d .
C26A 0.3569(4) -0.1386(3) 0.3006(4) 0.090(3) Uani 1 1 d .
C26B -0.1802(3) -0.1398(3) 0.2692(3) 0.0598(16) Uani 1 1 d .
C26C -0.1316(5) -0.1290(4) 0.3139(3) 0.080(2) Uani 1 1 d .
C27B -0.1450(3) -0.3309(3) 0.1606(2) 0.0586(15) Uani 1 1 d .
C28B -0.1511(4) -0.3940(3) 0.1633(3) 0.0707(18) Uani 1 1 d .
C29B -0.1195(4) -0.4316(4) 0.1282(3) 0.079(2) Uani 1 1 d .
C30B -0.0806(4) -0.4078(4) 0.0879(3) 0.079(2) Uani 1 1 d .
C311 0.2917(5) -0.0974(5) 0.0002(4) 0.105(3) Uani 1 1 d D
C312 0.3384(5) -0.0493(4) 0.0001(4) 0.091(3) Uani 1 1 d D
C313 0.3274(8) 0.0025(8) -0.0302(6) 0.198(11) Uani 1 1 d D
C314 0.2640(11) -0.0006(6) -0.0558(7) 0.230(14) Uani 1 1 d D
C315 0.2164(8) -0.0473(8) -0.0587(5) 0.204(11) Uani 1 1 d D
C316 0.2274(5) -0.0980(6) -0.0297(5) 0.136(5) Uani 1 1 d D
C317 0.3096(8) -0.1497(7) 0.0339(6) 0.220(8) Uani 1 1 d D
C31B -0.0725(4) -0.3458(4) 0.0858(3) 0.080(2) Uani 1 1 d .
C32B -0.1040(4) -0.3086(3) 0.1211(3) 0.0734(19) Uani 1 1 d .
C33B -0.3794(3) -0.2623(3) 0.3288(3) 0.0559(14) Uani 1 1 d .
C34B -0.4332(3) -0.2188(3) 0.3383(3) 0.0615(15) Uani 1 1 d .
C35B -0.4864(4) -0.2293(4) 0.3721(3) 0.0676(17) Uani 1 1 d .
C36B -0.4900(4) -0.2829(4) 0.3986(3) 0.0721(19) Uani 1 1 d .
C37B -0.4376(4) -0.3271(3) 0.3902(3) 0.0720(19) Uani 1 1 d .
C38B -0.3828(4) -0.3172(3) 0.3565(3) 0.0656(17) Uani 1 1 d .
C411 0.1897(5) 0.2465(3) 0.0366(3) 0.080(2) Uani 1 1 d D
C412 0.2546(5) 0.2440(4) 0.0647(4) 0.085(2) Uani 1 1 d D
C413 0.2952(4) 0.1924(4) 0.0670(3) 0.085(2) Uani 1 1 d D
C414 0.2724(5) 0.1423(4) 0.0405(3) 0.089(2) Uani 1 1 d D
C415 0.2098(5) 0.1431(4) 0.0108(4) 0.098(3) Uani 1 1 d D
C416 0.1693(5) 0.1949(4) 0.0097(3) 0.083(2) Uani 1 1 d D
C417 0.1475(5) 0.3035(4) 0.0353(4) 0.107(3) Uani 1 1 d D
C512 0.1028(9) -0.0473(9) 0.5274(6) 0.262(15) Uani 1 1 d D
C513 0.0940(10) 0.0168(7) 0.5612(5) 0.276(14) Uani 1 1 d D
C514 0.1761(9) 0.0308(7) 0.5654(5) 0.174(7) Uani 1 1 d D
C515 0.2328(9) -0.0117(12) 0.5463(8) 0.31(2) Uani 1 1 d D
C612 0.4002(10) 0.2757(6) 0.4446(7) 0.311(17) Uani 1 1 d D
C613 0.3303(9) 0.2551(6) 0.4085(4) 0.178(8) Uani 1 1 d D
C614 0.2803(5) 0.2047(6) 0.4370(7) 0.190(9) Uani 1 1 d D
C615 0.3144(7) 0.1910(5) 0.4895(4) 0.111(3) Uani 1 1 d D
H113 -0.0533 0.0033 0.1580 0.099 Uiso 1 1 calc R
H115 0.0932 -0.0429 0.0545 0.089 Uiso 1 1 calc R
H11A 0.0285 0.1063 0.2211 0.125 Uiso 1 1 calc R
H11B 0.0651 0.0530 0.2537 0.125 Uiso 1 1 calc R
H11C -0.0182 0.0491 0.2384 0.125 Uiso 1 1 calc R
H11D -0.0448 -0.0367 0.0340 0.166 Uiso 1 1 calc R
H11E -0.0937 -0.0442 0.0831 0.166 Uiso 1 1 calc R
H11F -0.0399 -0.0974 0.0674 0.166 Uiso 1 1 calc R
H11G 0.2418 -0.0223 0.1225 0.113 Uiso 1 1 calc R
H11H 0.2302 0.0420 0.0952 0.113 Uiso 1 1 calc R
H11I 0.2155 -0.0195 0.0642 0.113 Uiso 1 1 calc R
H12A 0.0985 0.1268 0.1331 0.109 Uiso 1 1 calc R
H12B 0.1666 0.1676 0.1194 0.109 Uiso 1 1 calc R
H12C 0.1161 0.1869 0.1654 0.109 Uiso 1 1 calc R
H132 0.2241 0.2313 0.1815 0.073 Uiso 1 1 calc R
H133 0.3140 0.2800 0.2299 0.079 Uiso 1 1 calc R
H134 0.3787 0.2220 0.2906 0.075 Uiso 1 1 calc R
H14A 0.4086 0.1639 0.3640 0.110 Uiso 1 1 calc R
H14B 0.4639 0.1528 0.3190 0.110 Uiso 1 1 calc R
H14C 0.4544 0.1025 0.3623 0.110 Uiso 1 1 calc R
H153 0.5420 -0.0728 0.3559 0.078 Uiso 1 1 calc R
H155 0.4022 -0.0346 0.4661 0.078 Uiso 1 1 calc R
H15A 0.4484 -0.0087 0.2546 0.109 Uiso 1 1 calc R
H15B 0.5219 -0.0417 0.2704 0.109 Uiso 1 1 calc R
H15C 0.5141 0.0303 0.2770 0.109 Uiso 1 1 calc R
H15D 0.5606 -0.1186 0.4366 0.120 Uiso 1 1 calc R
H15E 0.4943 -0.1211 0.4745 0.120 Uiso 1 1 calc R
H15F 0.5497 -0.0657 0.4776 0.120 Uiso 1 1 calc R
H15G 0.2928 0.0195 0.4466 0.114 Uiso 1 1 calc R
H15H 0.2753 0.0409 0.3894 0.114 Uiso 1 1 calc R
H15I 0.3266 0.0811 0.4253 0.114 Uiso 1 1 calc R
H17A 0.3434 -0.1533 0.1965 0.131 Uiso 1 1 calc R
H17B 0.2862 -0.1214 0.1591 0.131 Uiso 1 1 calc R
H17C 0.2728 -0.1893 0.1787 0.131 Uiso 1 1 calc R
H17D 0.3607 -0.1830 0.3014 0.135 Uiso 1 1 calc R
H17E 0.3670 -0.1223 0.3347 0.135 Uiso 1 1 calc R
H17F 0.3916 -0.1222 0.2766 0.135 Uiso 1 1 calc R
H17G 0.1999 -0.1288 0.3888 0.129 Uiso 1 1 calc R
H17H 0.2095 -0.0569 0.3824 0.129 Uiso 1 1 calc R
H17I 0.2784 -0.1002 0.3845 0.129 Uiso 1 1 calc R
H17J 0.0562 -0.0718 0.2766 0.122 Uiso 1 1 calc R
H17K 0.0907 -0.0505 0.3299 0.122 Uiso 1 1 calc R
H17L 0.0688 -0.1201 0.3215 0.122 Uiso 1 1 calc R
H17M 0.1075 -0.1613 0.1940 0.116 Uiso 1 1 calc R
H17N 0.1509 -0.1153 0.1588 0.116 Uiso 1 1 calc R
H17O 0.0877 -0.0906 0.1937 0.116 Uiso 1 1 calc R
H182 0.1596 0.1575 0.3005 0.081 Uiso 1 1 calc R
H183 0.1044 0.2227 0.3573 0.095 Uiso 1 1 calc R
H184 0.0646 0.1863 0.4358 0.098 Uiso 1 1 calc R
H185 0.0814 0.0844 0.4555 0.100 Uiso 1 1 calc R
H186 0.1347 0.0188 0.3979 0.095 Uiso 1 1 calc R
H192 0.4282 -0.0737 0.1705 0.081 Uiso 1 1 calc R
H193 0.5147 -0.0553 0.1107 0.085 Uiso 1 1 calc R
H194 0.5197 0.0373 0.0677 0.087 Uiso 1 1 calc R
H195 0.4393 0.1144 0.0900 0.089 Uiso 1 1 calc R
H196 0.3525 0.0971 0.1498 0.081 Uiso 1 1 calc R
H213 -0.3695 -0.2203 0.0274 0.087 Uiso 1 1 calc R
H215 -0.5239 -0.1774 0.1256 0.079 Uiso 1 1 calc R
H21A -0.2975 -0.3377 0.0852 0.111 Uiso 1 1 calc R
H21B -0.2490 -0.2836 0.1076 0.111 Uiso 1 1 calc R
H21C -0.2731 -0.2834 0.0488 0.111 Uiso 1 1 calc R
H21D -0.5193 -0.1860 0.0067 0.143 Uiso 1 1 calc R
H21E -0.4565 -0.1364 0.0083 0.143 Uiso 1 1 calc R
H21F -0.5244 -0.1289 0.0443 0.143 Uiso 1 1 calc R
H21G -0.5028 -0.2783 0.2118 0.104 Uiso 1 1 calc R
H21H -0.5139 -0.2062 0.2138 0.104 Uiso 1 1 calc R
H21I -0.4409 -0.2357 0.2350 0.104 Uiso 1 1 calc R
H22A -0.4403 -0.3556 0.1299 0.108 Uiso 1 1 calc R
H22B -0.4579 -0.4015 0.1752 0.108 Uiso 1 1 calc R
H22C -0.3976 -0.4184 0.1349 0.108 Uiso 1 1 calc R
H232 -0.3763 -0.4725 0.2096 0.075 Uiso 1 1 calc R
H233 -0.3143 -0.5302 0.2714 0.080 Uiso 1 1 calc R
H234 -0.2256 -0.4826 0.3208 0.080 Uiso 1 1 calc R
H24A -0.0971 -0.3788 0.3685 0.126 Uiso 1 1 calc R
H24B -0.1151 -0.4387 0.3363 0.126 Uiso 1 1 calc R
H24C -0.1654 -0.4193 0.3823 0.126 Uiso 1 1 calc R
H253 -0.0947 -0.2093 0.4498 0.087 Uiso 1 1 calc R
H255 0.0527 -0.2477 0.3444 0.092 Uiso 1 1 calc R
H25A -0.2177 -0.2330 0.4370 0.129 Uiso 1 1 calc R
H25B -0.2249 -0.2998 0.4133 0.129 Uiso 1 1 calc R
H25C -0.2444 -0.2416 0.3792 0.129 Uiso 1 1 calc R
H25D 0.0425 -0.1483 0.4277 0.141 Uiso 1 1 calc R
H25E 0.0904 -0.2086 0.4269 0.141 Uiso 1 1 calc R
H25F 0.0325 -0.1991 0.4706 0.141 Uiso 1 1 calc R
H25G -0.0144 -0.3513 0.2826 0.127 Uiso 1 1 calc R
H25H 0.0153 -0.2878 0.2622 0.127 Uiso 1 1 calc R
H25I -0.0664 -0.3064 0.2516 0.127 Uiso 1 1 calc R
H27A -0.3885 -0.1296 0.2172 0.127 Uiso 1 1 calc R
H27B -0.3574 -0.1276 0.1607 0.127 Uiso 1 1 calc R
H27C -0.3559 -0.0678 0.1953 0.127 Uiso 1 1 calc R
H27D -0.2889 -0.1304 0.3404 0.130 Uiso 1 1 calc R
H27E -0.3473 -0.1027 0.3015 0.130 Uiso 1 1 calc R
H27F -0.2808 -0.0621 0.3203 0.130 Uiso 1 1 calc R
H27G -0.1170 -0.0862 0.3145 0.120 Uiso 1 1 calc R
H27H -0.0891 -0.1549 0.3112 0.120 Uiso 1 1 calc R
H27I -0.1568 -0.1387 0.3453 0.120 Uiso 1 1 calc R
H27J -0.0802 -0.1964 0.1786 0.117 Uiso 1 1 calc R
H27K -0.0515 -0.1710 0.2322 0.117 Uiso 1 1 calc R
H27L -0.0634 -0.1256 0.1853 0.117 Uiso 1 1 calc R
H27M -0.1977 -0.1136 0.1136 0.125 Uiso 1 1 calc R
H27N -0.2655 -0.1581 0.1151 0.125 Uiso 1 1 calc R
H27O -0.1861 -0.1855 0.1185 0.125 Uiso 1 1 calc R
H282 -0.0975 -0.2659 0.1183 0.088 Uiso 1 1 calc R
H283 -0.0446 -0.3284 0.0596 0.096 Uiso 1 1 calc R
H284 -0.0604 -0.4335 0.0628 0.094 Uiso 1 1 calc R
H285 -0.1243 -0.4743 0.1315 0.095 Uiso 1 1 calc R
H286 -0.1779 -0.4116 0.1900 0.085 Uiso 1 1 calc R
H292 -0.4322 -0.1812 0.3206 0.074 Uiso 1 1 calc R
H293 -0.5216 -0.1989 0.3775 0.081 Uiso 1 1 calc R
H294 -0.5273 -0.2899 0.4221 0.087 Uiso 1 1 calc R
H295 -0.4397 -0.3646 0.4080 0.086 Uiso 1 1 calc R
H296 -0.3472 -0.3475 0.3518 0.079 Uiso 1 1 calc R
H312 0.3800 -0.0511 0.0214 0.109 Uiso 1 1 calc R
H313 0.3602 0.0354 -0.0325 0.238 Uiso 1 1 calc R
H314 0.2509 0.0349 -0.0743 0.276 Uiso 1 1 calc R
H315 0.1758 -0.0446 -0.0808 0.245 Uiso 1 1 calc R
H316 0.1947 -0.1311 -0.0294 0.163 Uiso 1 1 calc R
H31A 0.3421 -0.1773 0.0163 0.331 Uiso 1 1 calc R
H31B 0.2655 -0.1715 0.0425 0.331 Uiso 1 1 calc R
H31C 0.3328 -0.1349 0.0653 0.331 Uiso 1 1 calc R
H412 0.2705 0.2792 0.0825 0.102 Uiso 1 1 calc R
H413 0.3384 0.1913 0.0867 0.103 Uiso 1 1 calc R
H414 0.2999 0.1060 0.0424 0.107 Uiso 1 1 calc R
H415 0.1956 0.1084 -0.0083 0.118 Uiso 1 1 calc R
H416 0.1262 0.1955 -0.0100 0.100 Uiso 1 1 calc R
H41A 0.1013 0.2962 0.0182 0.160 Uiso 1 1 calc R
H41B 0.1739 0.3347 0.0167 0.160 Uiso 1 1 calc R
H41C 0.1393 0.3175 0.0702 0.160 Uiso 1 1 calc R
H51A 0.0745 -0.0440 0.4953 0.315 Uiso 1 1 calc R
H51B 0.0838 -0.0819 0.5471 0.315 Uiso 1 1 calc R
H51C 0.0671 0.0487 0.5424 0.331 Uiso 1 1 calc R
H51D 0.0721 0.0098 0.5948 0.331 Uiso 1 1 calc R
H51E 0.1836 0.0701 0.5480 0.209 Uiso 1 1 calc R
H51F 0.1870 0.0377 0.6020 0.209 Uiso 1 1 calc R
H51G 0.2590 -0.0313 0.5750 0.370 Uiso 1 1 calc R
H51H 0.2676 0.0102 0.5248 0.370 Uiso 1 1 calc R
H61A 0.3999 0.3196 0.4527 0.373 Uiso 1 1 calc R
H61B 0.4465 0.2643 0.4294 0.373 Uiso 1 1 calc R
H61C 0.3010 0.2914 0.4002 0.213 Uiso 1 1 calc R
H61D 0.3477 0.2379 0.3761 0.213 Uiso 1 1 calc R
H61E 0.2312 0.2208 0.4411 0.228 Uiso 1 1 calc R
H61F 0.2774 0.1671 0.4164 0.228 Uiso 1 1 calc R
H61G 0.2799 0.1993 0.5169 0.133 Uiso 1 1 calc R
H61H 0.3291 0.1478 0.4916 0.133 Uiso 1 1 calc R

loop_
_atom_site_aniso_label
_atom_site_aniso_U_11
_atom_site_aniso_U_22
_atom_site_aniso_U_33
_atom_site_aniso_U_12
_atom_site_aniso_U_13
_atom_site_aniso_U_23
U1 0.04145(17) 0.04938(16) 0.05720(15) 0.00177(7) 0.00176(9) 0.00189(8)
U2 0.04267(17) 0.04641(15) 0.05390(14) 0.00144(7) 0.00279(9) 0.00302(8)
O511 0.62(4) 0.224(15) 0.098(8) 0.08(2) 0.061(16) 0.067(9)
O611 0.222(12) 0.264(14) 0.231(14) 0.136(11) -0.108(11) -0.099(12)
N1 0.046(3) 0.056(3) 0.054(3) -0.002(2) -0.002(2) 0.001(2)
N2 0.047(3) 0.054(3) 0.055(3) 0.004(2) 0.003(2) 0.004(2)
N3 0.044(3) 0.069(3) 0.050(3) 0.007(2) 0.003(2) 0.006(2)
N4 0.056(3) 0.063(3) 0.061(3) 0.008(2) 0.006(2) 0.006(3)
N5 0.051(3) 0.070(4) 0.056(3) -0.002(2) -0.008(2) -0.001(2)
N21 0.048(3) 0.053(3) 0.050(3) -0.001(2) 0.000(2) -0.001(2)
N23 0.051(3) 0.058(3) 0.053(3) 0.001(2) 0.002(2) 0.005(2)
N25 0.051(3) 0.063(3) 0.058(3) -0.002(2) -0.003(2) 0.005(2)
N280 0.055(3) 0.055(3) 0.063(3) 0.009(2) 0.007(2) 0.002(2)
N290 0.052(3) 0.066(3) 0.058(3) -0.002(2) -0.003(3) -0.006(2)
C1 0.077(5) 0.058(4) 0.083(5) -0.004(3) -0.017(4) 0.004(3)
C2 0.048(3) 0.062(4) 0.058(4) -0.001(3) -0.001(3) 0.001(3)
C3 0.059(4) 0.052(3) 0.056(4) 0.002(3) 0.006(3) 0.001(3)
C4 0.062(4) 0.059(4) 0.065(4) -0.001(3) -0.002(3) -0.002(3)
C5 0.073(5) 0.053(3) 0.071(5) 0.005(3) -0.001(4) 0.001(3)
C6 0.062(4) 0.058(4) 0.064(4) 0.010(3) -0.002(3) 0.009(3)
C7 0.048(3) 0.060(4) 0.059(4) 0.006(3) 0.007(3) 0.005(3)
C8 0.057(4) 0.061(4) 0.057(4) 0.012(3) 0.001(3) 0.014(3)
C9 0.072(5) 0.073(4) 0.073(5) 0.008(3) -0.008(4) 0.017(4)
C10 0.046(4) 0.064(4) 0.077(5) 0.001(3) -0.004(3) 0.012(3)
C11 0.056(4) 0.088(5) 0.074(5) 0.001(4) 0.003(3) 0.009(4)
C12 0.045(4) 0.108(7) 0.095(6) -0.004(3) -0.008(4) 0.012(5)
C13 0.067(5) 0.096(6) 0.082(6) -0.010(4) -0.018(4) 0.003(5)
C14 0.062(5) 0.088(5) 0.072(5) -0.006(4) -0.007(4) 0.012(4)
C15 0.058(5) 0.060(4) 0.067(5) 0.000(3) 0.000(4) 0.002(3)
C16 0.055(4) 0.053(3) 0.067(4) -0.003(3) -0.003(3) -0.002(3)
C17 0.055(4) 0.059(4) 0.070(4) 0.000(3) -0.008(3) -0.001(3)
C18 0.056(4) 0.058(4) 0.082(5) 0.003(3) -0.009(3) -0.005(3)
C19 0.062(4) 0.060(4) 0.067(4) -0.001(3) -0.012(3) 0.003(3)
C1B 0.077(5) 0.074(5) 0.099(6) -0.001(4) -0.031(4) 0.024(4)
C20 0.073(4) 0.065(4) 0.057(4) -0.003(3) -0.004(3) 0.000(3)
C21 0.064(5) 0.051(4) 0.064(4) -0.005(3) -0.003(3) 0.006(3)
C22 0.059(5) 0.058(4) 0.087(5) -0.007(3) 0.006(4) -0.005(4)
C23 0.062(4) 0.055(4) 0.069(4) -0.010(3) -0.004(3) 0.001(3)
C24 0.052(4) 0.054(3) 0.077(4) -0.006(3) 0.000(3) 0.002(3)
C25 0.071(4) 0.059(4) 0.070(4) 0.001(3) 0.002(3) 0.002(3)
C26 0.059(4) 0.053(4) 0.095(6) -0.006(3) -0.012(4) 0.005(4)
C27 0.052(4) 0.073(4) 0.060(4) 0.007(3) 0.004(3) 0.002(3)
C28 0.074(5) 0.088(5) 0.076(5) 0.002(4) 0.014(4) 0.005(4)
C29 0.071(5) 0.123(7) 0.056(4) 0.007(4) 0.013(3) 0.000(4)
C2B 0.063(4) 0.069(4) 0.064(4) 0.004(3) -0.004(3) 0.011(3)
C30 0.068(5) 0.113(6) 0.064(5) 0.021(4) 0.002(4) -0.010(4)
C31 0.069(5) 0.093(5) 0.076(5) 0.020(4) 0.006(4) -0.007(4)
C32 0.063(4) 0.074(4) 0.065(4) 0.012(3) 0.007(3) 0.004(3)
C33 0.044(4) 0.077(4) 0.052(4) -0.004(3) 0.003(3) -0.002(3)
C34 0.053(4) 0.073(4) 0.078(5) 0.001(3) 0.003(3) 0.013(4)
C35 0.059(4) 0.084(5) 0.080(5) -0.002(4) 0.007(4) 0.008(4)
C36 0.054(4) 0.095(5) 0.068(5) -0.012(4) 0.011(3) -0.005(4)
C37 0.059(4) 0.074(5) 0.080(5) 0.000(3) 0.009(4) -0.013(4)
C38 0.058(4) 0.068(4) 0.075(5) 0.000(3) 0.009(3) -0.003(3)
C3B 0.057(4) 0.052(3) 0.064(4) 0.001(3) 0.004(3) 0.006(3)
C4B 0.064(4) 0.061(4) 0.075(5) 0.005(3) 0.000(3) 0.005(3)
C5B 0.068(4) 0.053(3) 0.079(5) 0.002(3) 0.006(4) 0.003(3)
C6B 0.051(4) 0.058(4) 0.078(5) 0.003(3) -0.001(3) -0.004(3)
C7B 0.053(4) 0.050(3) 0.056(3) -0.001(3) 0.004(3) 0.002(3)
C8B 0.054(4) 0.061(4) 0.048(3) -0.002(3) 0.005(3) 0.000(3)
C9B 0.077(5) 0.066(4) 0.072(5) -0.009(3) -0.014(4) -0.002(3)
C10B 0.054(4) 0.051(3) 0.064(4) -0.004(3) -0.002(3) -0.004(3)
C11A 0.050(4) 0.120(6) 0.081(5) 0.010(4) 0.013(4) -0.001(5)
C11B 0.062(5) 0.066(4) 0.059(4) -0.006(3) -0.002(3) 0.002(3)
C11C 0.073(5) 0.086(5) 0.063(4) 0.001(4) 0.007(3) 0.000(4)
C12B 0.087(5) 0.070(4) 0.060(4) -0.015(4) -0.008(4) 0.006(3)
C13A 0.079(6) 0.143(9) 0.109(8) -0.020(5) -0.032(5) 0.001(6)
C13B 0.076(5) 0.065(4) 0.065(4) -0.006(3) -0.018(4) 0.003(3)
C13C 0.120(7) 0.087(5) 0.078(6) 0.002(5) -0.031(5) 0.011(4)
C14B 0.061(4) 0.062(4) 0.073(5) 0.000(3) -0.010(3) 0.004(3)
C15A 0.060(5) 0.095(6) 0.071(5) -0.002(3) 0.006(4) -0.008(4)
C15B 0.054(4) 0.061(4) 0.064(4) -0.006(3) -0.006(3) 0.000(3)
C15C 0.064(4) 0.073(4) 0.070(5) 0.009(3) -0.004(3) -0.003(4)
C16B 0.051(4) 0.063(4) 0.064(4) 0.005(3) 0.003(3) 0.009(3)
C17A 0.060(4) 0.090(5) 0.068(5) 0.013(3) -0.002(3) 0.000(4)
C17B 0.071(5) 0.069(5) 0.055(4) -0.004(3) 0.002(4) 0.011(3)
C17C 0.077(6) 0.121(7) 0.060(5) -0.012(4) 0.008(4) -0.008(4)
C18B 0.074(5) 0.073(5) 0.071(5) -0.003(4) -0.013(4) 0.008(4)
C19A 0.078(5) 0.081(5) 0.079(5) 0.008(4) -0.017(4) 0.008(4)
C19B 0.062(5) 0.077(5) 0.080(5) -0.003(3) -0.018(4) 0.008(4)
C19C 0.076(5) 0.104(6) 0.102(7) -0.007(4) -0.033(5) 0.001(5)
C20B 0.057(5) 0.087(6) 0.086(6) -0.005(3) -0.010(4) 0.006(4)
C21A 0.078(5) 0.090(5) 0.060(4) 0.018(4) 0.008(4) 0.001(4)
C21B 0.065(5) 0.075(5) 0.073(5) 0.006(3) -0.004(4) 0.007(4)
C21C 0.058(4) 0.110(6) 0.086(6) 0.015(4) 0.011(4) -0.005(5)
C22A 0.077(5) 0.079(5) 0.107(7) -0.014(4) 0.028(5) -0.021(5)
C22B 0.066(5) 0.051(4) 0.075(5) -0.005(3) 0.008(3) -0.004(3)
C22C 0.089(6) 0.068(4) 0.104(6) -0.007(4) 0.038(5) -0.015(4)
C23A 0.077(5) 0.069(4) 0.085(5) -0.015(4) -0.023(4) 0.010(4)
C23B 0.054(4) 0.048(3) 0.088(5) -0.002(3) -0.003(3) 0.006(3)
C23C 0.067(5) 0.056(4) 0.130(8) 0.002(3) -0.017(5) 0.011(4)
C24A 0.066(5) 0.075(5) 0.103(6) -0.005(4) 0.013(4) 0.004(4)
C24B 0.064(4) 0.058(4) 0.061(4) -0.004(3) 0.003(3) 0.004(3)
C24C 0.099(6) 0.082(5) 0.068(5) -0.014(4) -0.007(4) 0.009(4)
C25A 0.107(6) 0.081(5) 0.068(5) -0.007(4) -0.012(4) 0.012(4)
C25B 0.048(3) 0.053(3) 0.068(4) -0.003(2) 0.000(3) 0.000(3)
C25C 0.058(4) 0.074(4) 0.102(6) -0.003(3) 0.015(4) 0.006(4)
C26A 0.064(5) 0.064(4) 0.142(8) 0.006(4) -0.022(5) 0.015(5)
C26B 0.061(4) 0.057(3) 0.062(4) -0.005(3) -0.010(3) -0.007(3)
C26C 0.085(5) 0.079(5) 0.075(5) -0.015(4) -0.020(4) 0.002(4)
C27B 0.049(4) 0.068(4) 0.058(4) 0.009(3) 0.002(3) -0.003(3)
C28B 0.067(4) 0.065(4) 0.081(5) 0.010(3) 0.011(4) -0.011(4)
C29B 0.072(5) 0.074(5) 0.092(6) 0.007(4) 0.007(4) -0.019(4)
C30B 0.068(5) 0.101(6) 0.066(5) 0.017(4) 0.002(4) -0.019(4)
C311 0.103(8) 0.115(8) 0.097(7) 0.009(6) 0.030(6) -0.015(6)
C312 0.068(5) 0.109(7) 0.096(7) 0.006(5) 0.014(5) -0.015(5)
C313 0.161(14) 0.33(3) 0.104(11) 0.134(15) -0.020(9) -0.084(13)
C314 0.41(4) 0.112(12) 0.17(2) 0.039(15) 0.14(2) -0.020(11)
C315 0.237(18) 0.26(2) 0.110(10) 0.201(18) -0.035(11) -0.038(13)
C316 0.067(6) 0.183(12) 0.159(11) -0.006(7) 0.008(6) -0.091(10)
C317 0.192(16) 0.26(2) 0.216(19) 0.003(14) 0.071(14) 0.040(17)
C31B 0.069(5) 0.101(6) 0.071(5) 0.023(4) 0.016(4) 0.003(4)
C32B 0.072(5) 0.073(4) 0.076(5) 0.012(3) 0.004(4) 0.008(4)
C33B 0.050(4) 0.064(4) 0.053(4) -0.007(3) 0.000(3) -0.003(3)
C34B 0.055(4) 0.068(4) 0.062(4) 0.004(3) 0.006(3) -0.002(3)
C35B 0.053(4) 0.087(5) 0.063(4) 0.004(3) 0.003(3) -0.011(4)
C36B 0.057(4) 0.098(5) 0.062(4) -0.016(4) 0.009(3) -0.012(4)
C37B 0.070(5) 0.076(5) 0.071(5) -0.015(4) 0.005(4) 0.008(4)
C38B 0.058(4) 0.069(4) 0.069(4) -0.003(3) 0.004(3) 0.005(3)
C411 0.093(6) 0.084(6) 0.065(5) 0.008(4) 0.015(4) 0.012(4)
C412 0.087(6) 0.084(6) 0.085(6) -0.004(4) 0.010(5) 0.012(4)
C413 0.078(5) 0.086(5) 0.093(6) -0.008(4) 0.004(4) 0.019(5)
C414 0.085(6) 0.085(5) 0.097(6) -0.004(4) 0.005(5) 0.009(5)
C415 0.102(7) 0.105(7) 0.087(6) -0.009(5) 0.008(5) -0.006(5)
C416 0.100(6) 0.085(5) 0.064(5) -0.004(5) 0.008(4) 0.000(4)
C417 0.110(7) 0.102(7) 0.109(8) -0.011(6) 0.013(6) 0.007(6)
C512 0.32(2) 0.31(3) 0.148(15) -0.23(2) -0.153(16) 0.124(16)
C513 0.49(4) 0.215(16) 0.119(11) -0.18(2) -0.177(17) 0.113(12)
C514 0.210(16) 0.199(15) 0.112(11) -0.089(13) -0.044(11) 0.017(10)
C515 0.168(18) 0.60(6) 0.16(2) 0.06(3) 0.097(17) 0.16(3)
C612 0.54(4) 0.25(2) 0.146(15) 0.32(3) 0.05(2) -0.001(15)
C613 0.257(18) 0.207(15) 0.069(7) 0.169(14) 0.006(9) 0.020(8)
C614 0.067(6) 0.188(13) 0.31(2) 0.029(7) -0.039(9) -0.183(15)
C615 0.130(9) 0.096(7) 0.107(8) 0.037(6) 0.020(7) -0.028(6)

loop_
_atom_type_symbol
_atom_type_description
_atom_type_scat_dispersion_real
_atom_type_scat_dispersion_imag
_atom_type_scat_source
C C 0.0181 0.0091 'International Tables Vol C Tables 4.2.6.8 and 6.1.1.4'
H H 0.0000 0.0000 'International Tables Vol C Tables 4.2.6.8 and 6.1.1.4'
N N 0.0311 0.0180 'International Tables Vol C Tables 4.2.6.8 and 6.1.1.4'
U U -4.3638 13.4090 'International Tables Vol C Tables 4.2.6.8 and 6.1.1.4'
O O 0.0492 0.0322 'International Tables Vol C Tables 4.2.6.8 and 6.1.1.4'

loop_
_geom_angle_atom_site_label_1
_geom_angle_atom_site_label_2
_geom_angle_atom_site_label_3
_geom_angle
N5 U1 N4 154.2(2)
N5 U1 N2 77.91(18)
N4 U1 N2 76.35(19)
N5 U1 N3 86.27(19)
N4 U1 N3 84.48(18)
N2 U1 N3 64.01(16)
N5 U1 N1 82.55(19)
N4 U1 N1 84.09(19)
N2 U1 N1 63.48(16)
N3 U1 N1 127.49(16)
N5 U1 C26 91.4(2)
N4 U1 C26 111.7(2)
N2 U1 C26 156.73(18)
N3 U1 C26 136.64(19)
N1 U1 C26 94.92(18)
N5 U1 C25 120.2(2)
N4 U1 C25 83.6(2)
N2 U1 C25 153.98(19)
N3 U1 C25 130.80(18)
N1 U1 C25 98.40(18)
C26 U1 C25 28.7(2)
N5 U1 C23 100.3(2)
N4 U1 C23 103.9(2)
N2 U1 C23 154.42(18)
N3 U1 C23 90.44(18)
N1 U1 C23 142.02(17)
C26 U1 C23 47.40(19)
C25 U1 C23 47.3(2)
N5 U1 C24 126.5(2)
N4 U1 C24 79.1(2)
N2 U1 C24 152.72(17)
N3 U1 C24 102.12(17)
N1 U1 C24 125.43(18)
C26 U1 C24 47.30(19)
C25 U1 C24 28.70(19)
C23 U1 C24 28.62(19)
N5 U1 C22 80.0(2)
N4 U1 C22 125.9(2)
N2 U1 C22 157.2(2)
N3 U1 C22 109.1(2)
N1 U1 C22 118.99(18)
C26 U1 C22 28.8(2)
C25 U1 C22 47.3(2)
C23 U1 C22 28.67(19)
C24 U1 C22 47.2(2)
N290 U2 N280 153.4(2)
N290 U2 N23 76.92(18)
N280 U2 N23 76.55(19)
N290 U2 N25 86.00(19)
N280 U2 N25 83.30(19)
N23 U2 N25 63.50(16)
N290 U2 N21 83.53(18)
N280 U2 N21 83.49(18)
N23 U2 N21 63.08(16)
N25 U2 N21 126.56(15)
N290 U2 C23B 91.3(2)
N280 U2 C23B 112.9(2)
N23 U2 C23B 155.65(18)
N25 U2 C23B 137.74(19)
N21 U2 C23B 94.82(17)
N290 U2 C24B 120.4(2)
N280 U2 C24B 84.44(19)
N23 U2 C24B 154.50(18)
N25 U2 C24B 131.36(17)
N21 U2 C24B 98.32(17)
C23B U2 C24B 29.13(19)
N290 U2 C26B 99.1(2)
N280 U2 C26B 105.4(2)
N23 U2 C26B 154.84(18)
N25 U2 C26B 91.58(17)
N21 U2 C26B 141.81(17)
C23B U2 C26B 47.23(18)
C24B U2 C26B 47.51(19)
N290 U2 C22B 79.4(2)
N280 U2 C22B 127.1(2)
N23 U2 C22B 155.9(2)
N25 U2 C22B 110.43(19)
N21 U2 C22B 118.68(18)
C23B U2 C22B 28.6(2)
C24B U2 C22B 47.4(2)
C26B U2 C22B 28.47(18)
N290 U2 C25B 125.85(19)
N280 U2 C25B 80.35(19)
N23 U2 C25B 154.27(17)
N25 U2 C25B 102.85(17)
N21 U2 C25B 125.34(17)
C23B U2 C25B 47.30(18)
C24B U2 C25B 28.57(17)
C26B U2 C25B 28.90(18)
C22B U2 C25B 47.13(19)
C8 N3 C10 117.3(5)
C8 N3 U1 119.6(4)
C10 N3 U1 123.1(4)
C3 N2 C7 117.6(5)
C3 N2 U1 121.6(4)
C7 N2 U1 120.7(4)
C2 N1 C16 116.8(5)
C2 N1 U1 120.1(4)
C16 N1 U1 123.1(4)
C8B N21 C10B 116.0(5)
C8B N21 U2 121.6(4)
C10B N21 U2 122.4(4)
C7B N23 C3B 117.6(5)
C7B N23 U2 121.3(4)
C3B N23 U2 121.0(4)
C2B N25 C16B 118.4(5)
C2B N25 U2 119.8(4)
C16B N25 U2 121.8(4)
C27 N4 U1 169.1(5)
C33 N5 U1 170.1(5)
C27B N280 U2 168.1(5)
C33B N290 U2 170.1(4)
N3 C8 C7 119.3(5)
N3 C8 C9 123.0(6)
C7 C8 C9 117.7(6)
N1 C2 C3 118.4(5)
N1 C2 C1 123.6(6)
C3 C2 C1 117.9(6)
N21 C8B C7B 117.1(5)
N21 C8B C9B 125.1(6)
C7B C8B C9B 117.8(5)
N25 C2B C3B 120.0(6)
N25 C2B C1B 122.4(6)
C3B C2B C1B 117.6(6)
C11 C10 C15 122.2(7)
C11 C10 N3 118.7(7)
C15 C10 N3 119.1(6)
C10 C11 C12 117.5(8)
C10 C11 C11A 121.1(7)
C12 C11 C11A 121.3(7)
C13 C12 C11 121.8(8)
C13 C12 H113 119.10
C11 C12 H113 119.10
C14 C13 C12 117.8(7)
C14 C13 C13A 121.5(9)
C12 C13 C13A 120.7(8)
C15 C14 C13 123.9(8)
C15 C14 H115 118.10
C13 C14 H115 118.10
C14 C15 C10 116.9(8)
C14 C15 C15A 123.0(8)
C10 C15 C15A 120.1(7)
C11 C11A H11A 109.50
C11 C11A H11B 109.50
H11A C11A H11B 109.50
C11 C11A H11C 109.50
H11A C11A H11C 109.50
H11B C11A H11C 109.50
C13 C13A H11D 109.50
C13 C13A H11E 109.50
H11D C13A H11E 109.50
C13 C13A H11F 109.50
H11D C13A H11F 109.50
H11E C13A H11F 109.50
C15 C15A H11G 109.50
C15 C15A H11H 109.50
H11G C15A H11H 109.50
C15 C15A H11I 109.50
H11G C15A H11I 109.50
H11H C15A H11I 109.50
C8 C9 H12A 109.50
C8 C9 H12B 109.50
H12A C9 H12B 109.50
C8 C9 H12C 109.50
H12A C9 H12C 109.50
H12B C9 H12C 109.50
N2 C7 C6 122.4(6)
N2 C7 C8 116.3(5)
C6 C7 C8 121.3(6)
C7 C6 C5 119.8(6)
C7 C6 H132 120.10
C5 C6 H132 120.10
C6 C5 C4 117.9(6)
C6 C5 H133 121.10
C4 C5 H133 121.10
C3 C4 C5 119.6(6)
C3 C4 H134 120.20
C5 C4 H134 120.20
N2 C3 C4 122.7(6)
N2 C3 C2 116.3(5)
C4 C3 C2 121.1(6)
C2 C1 H14A 109.50
C2 C1 H14B 109.50
H14A C1 H14B 109.50
C2 C1 H14C 109.50
H14A C1 H14C 109.50
H14B C1 H14C 109.50
C17 C16 C21 121.2(7)
C17 C16 N1 121.0(6)
C21 C16 N1 117.8(6)
C18 C17 C16 118.1(7)
C18 C17 C17A 120.8(6)
C16 C17 C17A 121.0(6)
C19 C18 C17 123.1(7)
C19 C18 H153 118.40
C17 C18 H153 118.40
C18 C19 C20 117.9(6)
C18 C19 C19A 121.9(7)
C20 C19 C19A 120.1(7)
C21 C20 C19 121.6(7)
C21 C20 H155 119.20
C19 C20 H155 119.20
C20 C21 C16 118.0(7)
C20 C21 C21A 120.7(7)
C16 C21 C21A 121.2(7)
C17 C17A H15A 109.50
C17 C17A H15B 109.50
H15A C17A H15B 109.50
C17 C17A H15C 109.50
H15A C17A H15C 109.50
H15B C17A H15C 109.50
C19 C19A H15D 109.50
C19 C19A H15E 109.50
H15D C19A H15E 109.50
C19 C19A H15F 109.50
H15D C19A H15F 109.50
H15E C19A H15F 109.50
C21 C21A H15G 109.50
C21 C21A H15H 109.50
H15G C21A H15H 109.50
C21 C21A H15I 109.50
H15G C21A H15I 109.50
H15H C21A H15I 109.50
C26 C22 C23 107.7(7)
C26 C22 C22A 126.2(7)
C23 C22 C22A 125.8(7)
C26 C22 U1 74.3(4)
C23 C22 U1 75.4(4)
C22A C22 U1 121.7(5)
C25 C26 C22 108.3(6)
C25 C26 C26A 126.2(8)
C22 C26 C26A 125.1(8)
C25 C26 U1 76.1(4)
C22 C26 U1 76.9(4)
C26A C26 U1 119.4(4)
C26 C25 C24 108.0(7)
C26 C25 C25A 126.6(7)
C24 C25 C25A 125.3(7)
C26 C25 U1 75.1(4)
C24 C25 U1 76.3(4)
C25A C25 U1 116.7(5)
C23 C24 C25 108.0(6)
C23 C24 C24A 126.5(6)
C25 C24 C24A 125.3(7)
C23 C24 U1 75.6(4)
C25 C24 U1 75.0(4)
C24A C24 U1 119.2(4)
C24 C23 C22 108.0(6)
C24 C23 C23A 125.2(6)
C22 C23 C23A 125.0(7)
C24 C23 U1 75.8(4)
C22 C23 U1 75.9(4)
C23A C23 U1 126.5(4)
C22 C22A H17A 109.50
C22 C22A H17B 109.50
H17A C22A H17B 109.50
C22 C22A H17C 109.50
H17A C22A H17C 109.50
H17B C22A H17C 109.50
C26 C26A H17D 109.50
C26 C26A H17E 109.50
H17D C26A H17E 109.50
C26 C26A H17F 109.50
H17D C26A H17F 109.50
H17E C26A H17F 109.50
C25 C25A H17G 109.50
C25 C25A H17H 109.50
H17G C25A H17H 109.50
C25 C25A H17I 109.50
H17G C25A H17I 109.50
H17H C25A H17I 109.50
C24 C24A H17J 109.50
C24 C24A H17K 109.50
H17J C24A H17K 109.50
C24 C24A H17L 109.50
H17J C24A H17L 109.50
H17K C24A H17L 109.50
C23 C23A H17M 109.50
C23 C23A H17N 109.50
H17M C23A H17N 109.50
C23 C23A H17O 109.50
H17M C23A H17O 109.50
H17N C23A H17O 109.50
N4 C27 C28 122.7(6)
N4 C27 C32 121.4(6)
C28 C27 C32 115.8(7)
C27 C32 C31 122.6(7)
C27 C32 H182 118.70
C31 C32 H182 118.70
C30 C31 C32 120.1(8)
C30 C31 H183 119.90
C32 C31 H183 119.90
C29 C30 C31 118.5(7)
C29 C30 H184 120.80
C31 C30 H184 120.80
C30 C29 C28 121.0(8)
C30 C29 H185 119.50
C28 C29 H185 119.50
C27 C28 C29 122.0(8)
C27 C28 H186 119.00
C29 C28 H186 119.00
N5 C33 C34 122.0(6)
N5 C33 C38 122.0(6)
C34 C33 C38 116.0(6)
C37 C38 C33 121.1(7)
C37 C38 H192 119.50
C33 C38 H192 119.50
C38 C37 C36 121.6(7)
C38 C37 H193 119.20
C36 C37 H193 119.20
C37 C36 C35 118.2(7)
C37 C36 H194 120.90
C35 C36 H194 120.90
C34 C35 C36 120.8(7)
C34 C35 H195 119.60
C36 C35 H195 119.60
C35 C34 C33 122.3(7)
C35 C34 H196 118.90
C33 C34 H196 118.90
C15B C10B C11B 120.4(7)
C15B C10B N21 120.2(6)
C11B C10B N21 119.4(6)
C12B C11B C10B 119.1(7)
C12B C11B C11C 120.4(7)
C10B C11B C11C 120.5(6)
C11B C12B C13B 122.0(7)
C11B C12B H213 119.00
C13B C12B H213 119.00
C14B C13B C12B 118.3(6)
C14B C13B C13C 121.1(7)
C12B C13B C13C 120.6(7)
C13B C14B C15B 121.9(7)
C13B C14B H215 119.10
C15B C14B H215 119.10
C10B C15B C14B 118.3(7)
C10B C15B C15C 120.6(6)
C14B C15B C15C 121.1(6)
C11B C11C H21A 109.50
C11B C11C H21B 109.50
H21A C11C H21B 109.50
C11B C11C H21C 109.50
H21A C11C H21C 109.50
H21B C11C H21C 109.50
C13B C13C H21D 109.50
C13B C13C H21E 109.50
H21D C13C H21E 109.50
C13B C13C H21F 109.50
H21D C13C H21F 109.50
H21E C13C H21F 109.50
C15B C15C H21G 109.50
C15B C15C H21H 109.50
H21G C15C H21H 109.50
C15B C15C H21I 109.50
H21G C15C H21I 109.50
H21H C15C H21I 109.50
C8B C9B H22A 109.50
C8B C9B H22B 109.50
H22A C9B H22B 109.50
C8B C9B H22C 109.50
H22A C9B H22C 109.50
H22B C9B H22C 109.50
N23 C7B C6B 122.3(6)
N23 C7B C8B 116.9(5)
C6B C7B C8B 120.8(6)
C5B C6B C7B 119.6(6)
C5B C6B H232 120.20
C7B C6B H232 120.20
C4B C5B C6B 118.2(6)
C4B C5B H233 120.90
C6B C5B H233 120.90
C5B C4B C3B 119.9(7)
C5B C4B H234 120.10
C3B C4B H234 120.10
N23 C3B C4B 122.4(6)
N23 C3B C2B 115.7(6)
C4B C3B C2B 121.9(6)
C2B C1B H24A 109.50
C2B C1B H24B 109.50
H24A C1B H24B 109.50
C2B C1B H24C 109.50
H24A C1B H24C 109.50
H24B C1B H24C 109.50
C21B C16B C17B 121.2(7)
C21B C16B N25 119.2(6)
C17B C16B N25 119.5(6)
C18B C17B C16B 118.3(8)
C18B C17B C17C 122.1(8)
C16B C17B C17C 119.7(7)
C19B C18B C17B 122.3(8)
C19B C18B H253 118.80
C17B C18B H253 118.80
C18B C19B C20B 118.3(7)
C18B C19B C19C 120.2(8)
C20B C19B C19C 121.6(8)
C19B C20B C21B 121.7(8)
C19B C20B H255 119.10
C21B C20B H255 119.10
C16B C21B C20B 118.1(8)
C16B C21B C21C 121.7(7)
C20B C21B C21C 120.2(7)
C17B C17C H25A 109.50
C17B C17C H25B 109.50
H25A C17C H25B 109.50
C17B C17C H25C 109.50
H25A C17C H25C 109.50
H25B C17C H25C 109.50
C19B C19C H25D 109.50
C19B C19C H25E 109.50
H25D C19C H25E 109.50
C19B C19C H25F 109.50
H25D C19C H25F 109.50
H25E C19C H25F 109.50
C21B C21C H25G 109.50
C21B C21C H25H 109.50
H25G C21C H25H 109.50
C21B C21C H25I 109.50
H25G C21C H25I 109.50
H25H C21C H25I 109.50
C22B C23B C24B 108.1(6)
C22B C23B C23C 126.6(7)
C24B C23B C23C 124.8(7)
C22B C23B U2 76.5(4)
C24B C23B U2 75.7(4)
C23C C23B U2 120.5(4)
C26B C22B C23B 108.5(6)
C26B C22B C22C 125.2(7)
C23B C22B C22C 126.0(7)
C26B C22B U2 75.5(4)
C23B C22B U2 74.9(4)
C22C C22B U2 120.9(5)
C22B C26B C25B 107.9(6)
C22B C26B C26C 125.1(7)
C25B C26B C26C 125.3(6)
C22B C26B U2 76.1(4)
C25B C26B U2 76.2(3)
C26C C26B U2 125.9(5)
C24B C25B C26B 108.0(5)
C24B C25B C25C 125.9(6)
C26B C25B C25C 125.9(6)
C24B C25B U2 74.9(3)
C26B C25B U2 74.9(4)
C25C C25B U2 120.0(4)
C25B C24B C23B 107.5(6)
C25B C24B C24C 125.4(6)
C23B C24B C24C 127.0(7)
C25B C24B U2 76.6(4)
C23B C24B U2 75.1(4)
C24C C24B U2 118.2(4)
C23B C23C H27A 109.50
C23B C23C H27B 109.50
H27A C23C H27B 109.50
C23B C23C H27C 109.50
H27A C23C H27C 109.50
H27B C23C H27C 109.50
C22B C22C H27D 109.50
C22B C22C H27E 109.50
H27D C22C H27E 109.50
C22B C22C H27F 109.50
H27D C22C H27F 109.50
H27E C22C H27F 109.50
C26B C26C H27G 109.50
C26B C26C H27H 109.50
H27G C26C H27H 109.50
C26B C26C H27I 109.50
H27G C26C H27I 109.50
H27H C26C H27I 109.50
C25B C25C H27J 109.50
C25B C25C H27K 109.50
H27J C25C H27K 109.50
C25B C25C H27L 109.50
H27J C25C H27L 109.50
H27K C25C H27L 109.50
C24B C24C H27M 109.50
C24B C24C H27N 109.50
H27M C24C H27N 109.50
C24B C24C H27O 109.50
H27M C24C H27O 109.50
H27N C24C H27O 109.50
N280 C27B C32B 122.6(6)
N280 C27B C28B 121.5(6)
C32B C27B C28B 115.8(6)
C31B C32B C27B 122.6(7)
C31B C32B H282 118.70
C27B C32B H282 118.70
C30B C31B C32B 121.1(8)
C30B C31B H283 119.50
C32B C31B H283 119.50
C31B C30B C29B 117.5(7)
C31B C30B H284 121.20
C29B C30B H284 121.20
C28B C29B C30B 121.0(7)
C28B C29B H285 119.50
C30B C29B H285 119.50
C29B C28B C27B 121.9(7)
C29B C28B H286 119.10
C27B C28B H286 119.10
N290 C33B C34B 122.2(6)
N290 C33B C38B 120.9(6)
C34B C33B C38B 116.9(6)
C35B C34B C33B 121.9(7)
C35B C34B H292 119.10
C33B C34B H292 119.10
C34B C35B C36B 121.2(7)
C34B C35B H293 119.40
C36B C35B H293 119.40
C35B C36B C37B 118.6(7)
C35B C36B H294 120.70
C37B C36B H294 120.70
C38B C37B C36B 121.2(7)
C38B C37B H295 119.40
C36B C37B H295 119.40
C37B C38B C33B 120.3(7)
C37B C38B H296 119.90
C33B C38B H296 119.90
C312 C311 C316 122.5(10)
C312 C311 C317 117.6(11)
C316 C311 C317 119.9(11)
C311 C312 C313 122.7(11)
C311 C312 H312 118.60
C313 C312 H312 118.60
C314 C313 C312 111.1(15)
C314 C313 H313 124.40
C312 C313 H313 124.40
C313 C314 C315 129.1(17)
C313 C314 H314 115.40
C315 C314 H314 115.40
C314 C315 C316 119.7(13)
C314 C315 H315 120.10
C316 C315 H315 120.20
C315 C316 C311 114.6(11)
C315 C316 H316 122.70
C311 C316 H316 122.70
C311 C317 H31A 109.50
C311 C317 H31B 109.50
H31A C317 H31B 109.50
C311 C317 H31C 109.50
H31A C317 H31C 109.50
H31B C317 H31C 109.50
C416 C411 C412 117.4(8)
C416 C411 C417 122.8(8)
C412 C411 C417 119.8(8)
C413 C412 C411 121.9(8)
C413 C412 H412 119.00
C411 C412 H412 119.00
C412 C413 C414 118.6(8)
C412 C413 H413 120.70
C414 C413 H413 120.70
C413 C414 C415 121.7(8)
C413 C414 H414 119.20
C415 C414 H414 119.20
C416 C415 C414 118.7(9)
C416 C415 H415 120.70
C414 C415 H415 120.70
C415 C416 C411 121.7(8)
C415 C416 H416 119.10
C411 C416 H416 119.10
C411 C417 H41A 109.50
C411 C417 H41B 109.50
H41A C417 H41B 109.50
C411 C417 H41C 109.50
H41A C417 H41C 109.50
H41B C417 H41C 109.50
C515 O511 C512 104.9(11)
C513 C512 O511 110.9(11)
C513 C512 H51A 109.50
O511 C512 H51A 109.50
C513 C512 H51B 109.50
O511 C512 H51B 109.50
H51A C512 H51B 108.00
C514 C513 C512 95.6(11)
C514 C513 H51C 112.60
C512 C513 H51C 112.60
C514 C513 H51D 112.60
C512 C513 H51D 112.60
H51C C513 H51D 110.10
C515 C514 C513 123.2(13)
C515 C514 H51E 106.50
C513 C514 H51E 106.50
C515 C514 H51F 106.50
C513 C514 H51F 106.50
H51E C514 H51F 106.50
C514 C515 O511 104.0(13)
C514 C515 H51G 111.00
O511 C515 H51G 111.00
C514 C515 H51H 111.00
O511 C515 H51H 111.00
H51G C515 H51H 109.00
C615 O611 C612 116.9(10)
C613 C612 O611 96.5(11)
C613 C612 H61A 112.50
O611 C612 H61A 112.50
C613 C612 H61B 112.50
O611 C612 H61B 112.50
H61A C612 H61B 110.00
C614 C613 C612 111.8(9)
C614 C613 H61C 109.30
C612 C613 H61C 109.30
C614 C613 H61D 109.30
C612 C613 H61D 109.30
H61C C613 H61D 107.90
C615 C614 C613 108.2(8)
C615 C614 H61E 110.10
C613 C614 H61E 110.10
C615 C614 H61F 110.10
C613 C614 H61F 110.10
H61E C614 H61F 108.40
O611 C615 C614 106.5(10)
O611 C615 H61G 110.40
C614 C615 H61G 110.40
O611 C615 H61H 110.40
C614 C615 H61H 110.40
H61G C615 H61H 108.60

loop_
_geom_bond_atom_site_label_1
_geom_bond_atom_site_label_2
_geom_bond_distance
U1 N5 1.993(6)
U1 N4 2.035(5)
U1 N2 2.537(5)
U1 N3 2.578(5)
U1 N1 2.606(5)
U1 C26 2.821(7)
U1 C25 2.834(7)
U1 C23 2.849(6)
U1 C24 2.852(6)
U1 C22 2.855(7)
U2 N290 1.994(6)
U2 N280 2.035(5)
U2 N23 2.552(5)
U2 N25 2.586(5)
U2 N21 2.598(5)
U2 C23B 2.836(6)
U2 C24B 2.844(6)
U2 C26B 2.849(6)
U2 C22B 2.856(7)
U2 C25B 2.865(6)
N3 C8 1.295(8)
N3 C10 1.439(8)
N2 C3 1.348(8)
N2 C7 1.350(8)
N1 C2 1.291(8)
N1 C16 1.447(8)
N21 C8B 1.291(7)
N21 C10B 1.448(8)
N23 C7B 1.347(8)
N23 C3B 1.351(8)
N25 C2B 1.289(8)
N25 C16B 1.437(8)
N4 C27 1.379(8)
N5 C33 1.388(8)
N280 C27B 1.373(8)
N290 C33B 1.384(9)
C8 C7 1.478(9)
C8 C9 1.507(8)
C2 C3 1.494(8)
C2 C1 1.504(9)
C8B C7B 1.497(8)
C8B C9B 1.503(8)
C2B C3B 1.472(9)
C2B C1B 1.515(9)
C10 C11 1.401(10)
C10 C15 1.409(11)
C11 C12 1.402(11)
C11 C11A 1.524(11)
C12 C13 1.390(12)
C12 H113 0.9500
C13 C14 1.385(11)
C13 C13A 1.505(10)
C14 C15 1.371(11)
C14 H115 0.9500
C15 C15A 1.483(11)
C11A H11A 0.9800
C11A H11B 0.9800
C11A H11C 0.9800
C13A H11D 0.9800
C13A H11E 0.9800
C13A H11F 0.9800
C15A H11G 0.9800
C15A H11H 0.9800
C15A H11I 0.9800
C9 H12A 0.9800
C9 H12B 0.9800
C9 H12C 0.9800
C7 C6 1.381(8)
C6 C5 1.381(9)
C6 H132 0.9500
C5 C4 1.389(9)
C5 H133 0.9500
C4 C3 1.375(8)
C4 H134 0.9500
C1 H14A 0.9800
C1 H14B 0.9800
C1 H14C 0.9800
C16 C17 1.391(9)
C16 C21 1.405(11)
C17 C18 1.385(9)
C17 C17A 1.499(10)
C18 C19 1.369(10)
C18 H153 0.9500
C19 C20 1.399(9)
C19 C19A 1.511(9)
C20 C21 1.397(10)
C20 H155 0.9500
C21 C21A 1.501(10)
C17A H15A 0.9800
C17A H15B 0.9800
C17A H15C 0.9800
C19A H15D 0.9800
C19A H15E 0.9800
C19A H15F 0.9800
C21A H15G 0.9800
C21A H15H 0.9800
C21A H15I 0.9800
C22 C26 1.412(11)
C22 C23 1.412(9)
C22 C22A 1.505(10)
C26 C25 1.404(10)
C26 C26A 1.538(9)
C25 C24 1.409(9)
C25 C25A 1.513(10)
C24 C23 1.409(9)
C24 C24A 1.513(9)
C23 C23A 1.503(9)
C22A H17A 0.9800
C22A H17B 0.9800
C22A H17C 0.9800
C26A H17D 0.9800
C26A H17E 0.9800
C26A H17F 0.9800
C25A H17G 0.9800
C25A H17H 0.9800
C25A H17I 0.9800
C24A H17J 0.9800
C24A H17K 0.9800
C24A H17L 0.9800
C23A H17M 0.9800
C23A H17N 0.9800
C23A H17O 0.9800
C27 C28 1.385(10)
C27 C32 1.390(9)
C32 C31 1.393(9)
C32 H182 0.9500
C31 C30 1.380(11)
C31 H183 0.9500
C30 C29 1.368(11)
C30 H184 0.9500
C29 C28 1.398(10)
C29 H185 0.9500
C28 H186 0.9500
C33 C34 1.394(9)
C33 C38 1.420(9)
C38 C37 1.375(10)
C38 H192 0.9500
C37 C36 1.379(10)
C37 H193 0.9500
C36 C35 1.388(10)
C36 H194 0.9500
C35 C34 1.376(10)
C35 H195 0.9500
C34 H196 0.9500
C10B C15B 1.387(9)
C10B C11B 1.399(10)
C11B C12B 1.382(10)
C11B C11C 1.519(10)
C12B C13B 1.385(10)
C12B H213 0.9500
C13B C14B 1.371(10)
C13B C13C 1.516(9)
C14B C15B 1.416(9)
C14B H215 0.9500
C15B C15C 1.503(10)
C11C H21A 0.9800
C11C H21B 0.9800
C11C H21C 0.9800
C13C H21D 0.9800
C13C H21E 0.9800
C13C H21F 0.9800
C15C H21G 0.9800
C15C H21H 0.9800
C15C H21I 0.9800
C9B H22A 0.9800
C9B H22B 0.9800
C9B H22C 0.9800
C7B C6B 1.386(8)
C6B C5B 1.385(9)
C6B H232 0.9500
C5B C4B 1.371(10)
C5B H233 0.9500
C4B C3B 1.384(9)
C4B H234 0.9500
C1B H24A 0.9800
C1B H24B 0.9800
C1B H24C 0.9800
C16B C21B 1.392(10)
C16B C17B 1.402(11)
C17B C18B 1.389(11)
C17B C17C 1.500(13)
C18B C19B 1.382(11)
C18B H253 0.9500
C19B C20B 1.390(12)
C19B C19C 1.500(10)
C20B C21B 1.406(10)
C20B H255 0.9500
C21B C21C 1.500(10)
C17C H25A 0.9800
C17C H25B 0.9800
C17C H25C 0.9800
C19C H25D 0.9800
C19C H25E 0.9800
C19C H25F 0.9800
C21C H25G 0.9800
C21C H25H 0.9800
C21C H25I 0.9800
C23B C22B 1.404(10)
C23B C24B 1.428(9)
C23B C23C 1.529(9)
C22B C26B 1.403(9)
C22B C22C 1.497(10)
C26B C25B 1.426(9)
C26B C26C 1.489(9)
C25B C24B 1.409(9)
C25B C25C 1.505(9)
C24B C24C 1.517(10)
C23C H27A 0.9800
C23C H27B 0.9800
C23C H27C 0.9800
C22C H27D 0.9800
C22C H27E 0.9800
C22C H27F 0.9800
C26C H27G 0.9800
C26C H27H 0.9800
C26C H27I 0.9800
C25C H27J 0.9800
C25C H27K 0.9800
C25C H27L 0.9800
C24C H27M 0.9800
C24C H27N 0.9800
C24C H27O 0.9800
C27B C32B 1.387(9)
C27B C28B 1.397(9)
C32B C31B 1.376(10)
C32B H282 0.9500
C31B C30B 1.373(11)
C31B H283 0.9500
C30B C29B 1.395(11)
C30B H284 0.9500
C29B C28B 1.376(9)
C29B H285 0.9500
C28B H286 0.9500
C33B C34B 1.411(9)
C33B C38B 1.413(9)
C34B C35B 1.362(9)
C34B H292 0.9500
C35B C36B 1.370(10)
C35B H293 0.9500
C36B C37B 1.399(10)
C36B H294 0.9500
C37B C38B 1.379(9)
C37B H295 0.9500
C38B H296 0.9500
C311 C312 1.371(11)
C311 C316 1.424(12)
C311 C317 1.488(13)
C312 C313 1.403(15)
C312 H312 0.9500
C313 C314 1.353(18)
C313 H313 0.9500
C314 C315 1.360(17)
C314 H314 0.9500
C315 C316 1.365(15)
C315 H315 0.9500
C316 H316 0.9500
C317 H31A 0.9800
C317 H31B 0.9800
C317 H31C 0.9800
C411 C416 1.387(10)
C411 C412 1.409(11)
C411 C417 1.482(11)
C412 C413 1.368(10)
C412 H412 0.9500
C413 C414 1.368(11)
C413 H413 0.9500
C414 C415 1.395(11)
C414 H414 0.9500
C415 C416 1.367(11)
C415 H415 0.9500
C416 H416 0.9500
C417 H41A 0.9800
C417 H41B 0.9800
C417 H41C 0.9800
O511 C515 1.58(2)
O511 C512 1.684(19)
C512 C513 1.68(2)
C512 H51A 0.9900
C512 H51B 0.9900
C513 C514 1.565(17)
C513 H51C 0.9900
C513 H51D 0.9900
C514 C515 1.505(19)
C514 H51E 0.9900
C514 H51F 0.9900
C515 H51G 0.9900
C515 H51H 0.9900
O611 C615 1.538(15)
O611 C612 1.671(18)
C612 C613 1.664(19)
C612 H61A 0.9900
C612 H61B 0.9900
C613 C614 1.638(16)
C613 H61C 0.9900
C613 H61D 0.9900
C614 C615 1.539(17)
C614 H61E 0.9900
C614 H61F 0.9900
C615 H61G 0.9900
C615 H61H 0.9900

loop_
_geom_torsion_atom_site_label_1
_geom_torsion_atom_site_label_2
_geom_torsion_atom_site_label_3
_geom_torsion_atom_site_label_4
_geom_torsion
N5 U1 N3 C8 -80.3(5)
N4 U1 N3 C8 75.5(5)
N2 U1 N3 C8 -1.9(4)
N1 U1 N3 C8 -2.7(5)
C26 U1 N3 C8 -168.4(5)
C25 U1 N3 C8 152.2(5)
C23 U1 N3 C8 179.4(5)
C24 U1 N3 C8 153.1(5)
C22 U1 N3 C8 -158.3(5)
N5 U1 N3 C10 100.6(5)
N4 U1 N3 C10 -103.5(5)
N2 U1 N3 C10 179.0(5)
N1 U1 N3 C10 178.3(4)
C26 U1 N3 C10 12.5(6)
C25 U1 N3 C10 -26.9(6)
C23 U1 N3 C10 0.4(5)
C24 U1 N3 C10 -26.0(5)
C22 U1 N3 C10 22.6(5)
N5 U1 N2 C3 -90.1(5)
N4 U1 N2 C3 87.7(5)
N3 U1 N2 C3 178.2(5)
N1 U1 N2 C3 -2.5(4)
C26 U1 N2 C3 -25.8(8)
C25 U1 N2 C3 47.0(7)
C23 U1 N2 C3 -178.6(5)
C24 U1 N2 C3 114.0(5)
C22 U1 N2 C3 -104.6(6)
N5 U1 N2 C7 92.5(5)
N4 U1 N2 C7 -89.7(5)
N3 U1 N2 C7 0.8(4)
N1 U1 N2 C7 -179.9(5)
C26 U1 N2 C7 156.8(5)
C25 U1 N2 C7 -130.4(5)
C23 U1 N2 C7 4.0(7)
C24 U1 N2 C7 -63.4(7)
C22 U1 N2 C7 78.0(7)
N5 U1 N1 C2 82.6(5)
N4 U1 N1 C2 -75.3(5)
N2 U1 N1 C2 2.4(5)
N3 U1 N1 C2 3.1(6)
C26 U1 N1 C2 173.4(5)
C25 U1 N1 C2 -157.9(5)
C23 U1 N1 C2 179.7(5)
C24 U1 N1 C2 -147.4(5)
C22 U1 N1 C2 156.7(5)
N5 U1 N1 C16 -97.9(5)
N4 U1 N1 C16 104.3(5)
N2 U1 N1 C16 -178.1(5)
N3 U1 N1 C16 -177.3(4)
C26 U1 N1 C16 -7.1(5)
C25 U1 N1 C16 21.6(5)
C23 U1 N1 C16 -0.7(6)
C24 U1 N1 C16 32.2(5)
C22 U1 N1 C16 -23.8(5)
N290 U2 N21 C8B -78.7(5)
N280 U2 N21 C8B 78.1(5)
N23 U2 N21 C8B -0.1(4)
N25 U2 N21 C8B 1.5(5)
C23B U2 N21 C8B -169.4(5)
C24B U2 N21 C8B 161.5(5)
C26B U2 N21 C8B -175.1(4)
C22B U2 N21 C8B -152.8(5)
C25B U2 N21 C8B 151.4(4)
N290 U2 N21 C10B 102.8(5)
N280 U2 N21 C10B -100.4(5)
N23 U2 N21 C10B -178.6(5)
N25 U2 N21 C10B -177.0(4)
C23B U2 N21 C10B 12.1(5)
C24B U2 N21 C10B -17.0(5)
C26B U2 N21 C10B 6.4(6)
C22B U2 N21 C10B 28.7(5)
C25B U2 N21 C10B -27.1(5)
N290 U2 N23 C7B 89.2(5)
N280 U2 N23 C7B -89.6(5)
N25 U2 N23 C7B -178.7(5)
N21 U2 N23 C7B -0.1(4)
C23B U2 N23 C7B 26.6(8)
C24B U2 N23 C7B -46.6(7)
C26B U2 N23 C7B 172.7(5)
C22B U2 N23 C7B 100.5(6)
C25B U2 N23 C7B -116.2(5)
N290 U2 N23 C3B -92.8(5)
N280 U2 N23 C3B 88.4(5)
N25 U2 N23 C3B -0.7(5)
N21 U2 N23 C3B 177.9(5)
C23B U2 N23 C3B -155.5(5)
C24B U2 N23 C3B 131.3(5)
C26B U2 N23 C3B -9.3(8)
C22B U2 N23 C3B -81.6(7)
C25B U2 N23 C3B 61.7(7)
N290 U2 N25 C2B 79.3(5)
N280 U2 N25 C2B -76.4(5)
N23 U2 N25 C2B 1.9(5)
N21 U2 N25 C2B 0.4(6)
C23B U2 N25 C2B 166.7(5)
C24B U2 N25 C2B -152.9(5)
C26B U2 N25 C2B 178.3(5)
C22B U2 N25 C2B 156.4(5)
C25B U2 N25 C2B -154.8(5)
N290 U2 N25 C16B -101.7(5)
N280 U2 N25 C16B 102.7(5)
N23 U2 N25 C16B -179.1(5)
N21 U2 N25 C16B 179.4(4)
C23B U2 N25 C16B -14.2(6)
C24B U2 N25 C16B 26.2(6)
C26B U2 N25 C16B -2.7(5)
C22B U2 N25 C16B -24.5(5)
C25B U2 N25 C16B 24.2(5)
N5 U1 N4 C27 -10(3)
N2 U1 N4 C27 -15(2)
N3 U1 N4 C27 -80(2)
N1 U1 N4 C27 49(2)
C26 U1 N4 C27 142(2)
C25 U1 N4 C27 148(2)
C23 U1 N4 C27 -169(2)
C24 U1 N4 C27 177(2)
C22 U1 N4 C27 171(2)
N4 U1 N5 C33 -10(3)
N2 U1 N5 C33 -5(3)
N3 U1 N5 C33 60(3)
N1 U1 N5 C33 -69(3)
C26 U1 N5 C33 -164(3)
C25 U1 N5 C33 -164(3)
C23 U1 N5 C33 149(3)
C24 U1 N5 C33 162(3)
C22 U1 N5 C33 170(3)
N290 U2 N280 C27B 24(2)
N23 U2 N280 C27B 27(2)
N25 U2 N280 C27B 91(2)
N21 U2 N280 C27B -37(2)
C23B U2 N280 C27B -129(2)
C24B U2 N280 C27B -136(2)
C26B U2 N280 C27B -179(100)
C22B U2 N280 C27B -158(2)
C25B U2 N280 C27B -164(2)
N280 U2 N290 C33B -2(3)
N23 U2 N290 C33B -5(3)
N25 U2 N290 C33B -69(3)
N21 U2 N290 C33B 59(3)
C23B U2 N290 C33B 154(3)
C24B U2 N290 C33B 155(3)
C26B U2 N290 C33B -160(3)
C22B U2 N290 C33B 180(100)
C25B U2 N290 C33B -172(3)
C10 N3 C8 C7 -178.0(6)
U1 N3 C8 C7 2.9(8)
C10 N3 C8 C9 1.9(9)
U1 N3 C8 C9 -177.2(5)
C16 N1 C2 C3 178.2(6)
U1 N1 C2 C3 -2.2(8)
C16 N1 C2 C1 -0.4(10)
U1 N1 C2 C1 179.2(5)
C10B N21 C8B C7B 178.8(5)
U2 N21 C8B C7B 0.2(7)
C10B N21 C8B C9B -0.5(9)
U2 N21 C8B C9B -179.1(5)
C16B N25 C2B C3B 178.0(6)
U2 N25 C2B C3B -2.9(9)
C16B N25 C2B C1B -3.5(10)
U2 N25 C2B C1B 175.5(6)
C8 N3 C10 C11 -85.1(8)
U1 N3 C10 C11 93.9(7)
C8 N3 C10 C15 93.0(7)
U1 N3 C10 C15 -87.9(7)
C15 C10 C11 C12 -0.8(11)
N3 C10 C11 C12 177.3(6)
C15 C10 C11 C11A -176.6(7)
N3 C10 C11 C11A 1.5(11)
C10 C11 C12 C13 1.0(12)
C11A C11 C12 C13 176.8(8)
C11 C12 C13 C14 -1.0(13)
C11 C12 C13 C13A -179.7(8)
C12 C13 C14 C15 0.8(13)
C13A C13 C14 C15 179.5(8)
C13 C14 C15 C10 -0.6(11)
C13 C14 C15 C15A 179.1(8)
C11 C10 C15 C14 0.6(10)
N3 C10 C15 C14 -177.5(6)
C11 C10 C15 C15A -179.1(7)
N3 C10 C15 C15A 2.7(10)
C3 N2 C7 C6 1.0(9)
U1 N2 C7 C6 178.5(5)
C3 N2 C7 C8 -177.2(5)
U1 N2 C7 C8 0.3(7)
N3 C8 C7 N2 -2.1(9)
C9 C8 C7 N2 178.0(6)
N3 C8 C7 C6 179.6(6)
C9 C8 C7 C6 -0.3(9)
N2 C7 C6 C5 -0.5(10)
C8 C7 C6 C5 177.7(6)
C7 C6 C5 C4 -1.0(10)
C6 C5 C4 C3 1.9(10)
C7 N2 C3 C4 -0.1(9)
U1 N2 C3 C4 -177.5(5)
C7 N2 C3 C2 179.9(6)
U1 N2 C3 C2 2.5(7)
C5 C4 C3 N2 -1.4(10)
C5 C4 C3 C2 178.6(6)
N1 C2 C3 N2 -0.1(9)
C1 C2 C3 N2 178.6(6)
N1 C2 C3 C4 179.9(6)
C1 C2 C3 C4 -1.4(10)
C2 N1 C16 C17 -90.0(8)
U1 N1 C16 C17 90.5(7)
C2 N1 C16 C21 89.0(8)
U1 N1 C16 C21 -90.5(6)
C21 C16 C17 C18 1.8(10)
N1 C16 C17 C18 -179.2(6)
C21 C16 C17 C17A -175.8(7)
N1 C16 C17 C17A 3.2(10)
C16 C17 C18 C19 -1.9(10)
C17A C17 C18 C19 175.8(7)
C17 C18 C19 C20 1.2(10)
C17 C18 C19 C19A -176.0(6)
C18 C19 C20 C21 -0.4(10)
C19A C19 C20 C21 176.8(6)
C19 C20 C21 C16 0.4(10)
C19 C20 C21 C21A -175.1(7)
C17 C16 C21 C20 -1.2(10)
N1 C16 C21 C20 179.8(6)
C17 C16 C21 C21A 174.4(7)
N1 C16 C21 C21A -4.7(10)
N5 U1 C22 C26 112.0(4)
N4 U1 C22 C26 -68.4(5)
N2 U1 C22 C26 126.4(5)
N3 U1 C22 C26 -165.5(4)
N1 U1 C22 C26 36.4(5)
C25 U1 C22 C26 -37.1(4)
C23 U1 C22 C26 -113.5(6)
C24 U1 C22 C26 -76.5(5)
N5 U1 C22 C23 -134.5(5)
N4 U1 C22 C23 45.1(5)
N2 U1 C22 C23 -120.1(5)
N3 U1 C22 C23 -52.1(5)
N1 U1 C22 C23 149.9(4)
C26 U1 C22 C23 113.5(6)
C25 U1 C22 C23 76.4(5)
C24 U1 C22 C23 36.9(4)
N5 U1 C22 C22A -11.2(6)
N4 U1 C22 C22A 168.4(6)
N2 U1 C22 C22A 3.2(9)
N3 U1 C22 C22A 71.3(6)
N1 U1 C22 C22A -86.8(6)
C26 U1 C22 C22A -123.2(8)
C25 U1 C22 C22A -160.3(7)
C23 U1 C22 C22A 123.3(8)
C24 U1 C22 C22A 160.3(7)
C23 C22 C26 C25 1.7(8)
C22A C22 C26 C25 -171.5(7)
U1 C22 C26 C25 70.4(5)
C23 C22 C26 C26A 174.4(6)
C22A C22 C26 C26A 1.2(11)
U1 C22 C26 C26A -116.9(7)
C23 C22 C26 U1 -68.7(5)
C22A C22 C26 U1 118.1(7)
N5 U1 C26 C25 -178.8(4)
N4 U1 C26 C25 12.9(5)
N2 U1 C26 C25 119.4(5)
N3 U1 C26 C25 -92.8(5)
N1 U1 C26 C25 98.5(4)
C23 U1 C26 C25 -76.2(4)
C24 U1 C26 C25 -36.9(4)
C22 U1 C26 C25 -112.9(6)
N5 U1 C26 C22 -66.0(4)
N4 U1 C26 C22 125.8(4)
N2 U1 C26 C22 -127.7(5)
N3 U1 C26 C22 20.1(6)
N1 U1 C26 C22 -148.6(4)
C25 U1 C26 C22 112.9(6)
C23 U1 C26 C22 36.7(4)
C24 U1 C26 C22 76.0(4)
N5 U1 C26 C26A 57.2(7)
N4 U1 C26 C26A -111.0(7)
N2 U1 C26 C26A -4.6(10)
N3 U1 C26 C26A 143.3(6)
N1 U1 C26 C26A -25.5(7)
C25 U1 C26 C26A -124.0(9)
C23 U1 C26 C26A 159.8(8)
C24 U1 C26 C26A -160.9(8)
C22 U1 C26 C26A 123.1(9)
C22 C26 C25 C24 -1.0(8)
C26A C26 C25 C24 -173.6(6)
U1 C26 C25 C24 69.9(5)
C22 C26 C25 C25A 176.6(7)
C26A C26 C25 C25A 4.0(11)
U1 C26 C25 C25A -112.5(7)
C22 C26 C25 U1 -70.9(5)
C26A C26 C25 U1 116.4(7)
N5 U1 C25 C26 1.3(5)
N4 U1 C25 C26 -167.9(4)
N2 U1 C25 C26 -128.3(5)
N3 U1 C25 C26 115.0(4)
N1 U1 C25 C26 -84.9(4)
C23 U1 C25 C26 76.5(4)
C24 U1 C25 C26 113.2(6)
C22 U1 C25 C26 37.1(4)
N5 U1 C25 C24 -111.9(4)
N4 U1 C25 C24 78.9(4)
N2 U1 C25 C24 118.5(5)
N3 U1 C25 C24 1.9(5)
N1 U1 C25 C24 161.9(4)
C26 U1 C25 C24 -113.2(6)
C23 U1 C25 C24 -36.7(4)
C22 U1 C25 C24 -76.0(4)
N5 U1 C25 C25A 125.2(5)
N4 U1 C25 C25A -44.1(6)
N2 U1 C25 C25A -4.4(8)
N3 U1 C25 C25A -121.1(5)
N1 U1 C25 C25A 39.0(6)
C26 U1 C25 C25A 123.9(8)
C23 U1 C25 C25A -159.6(7)
C24 U1 C25 C25A -123.0(7)
C22 U1 C25 C25A 161.0(7)
C26 C25 C24 C23 -0.1(7)
C25A C25 C24 C23 -177.8(6)
U1 C25 C24 C23 69.0(5)
C26 C25 C24 C24A 175.5(6)
C25A C25 C24 C24A -2.2(11)
U1 C25 C24 C24A -115.4(6)
C26 C25 C24 U1 -69.1(5)
C25A C25 C24 U1 113.2(7)
N5 U1 C24 C23 -26.5(5)
N4 U1 C24 C23 149.7(4)
N2 U1 C24 C23 123.7(5)
N3 U1 C24 C23 67.9(4)
N1 U1 C24 C23 -135.7(4)
C26 U1 C24 C23 -76.6(4)
C25 U1 C24 C23 -113.6(6)
C22 U1 C24 C23 -37.0(4)
N5 U1 C24 C25 87.1(5)
N4 U1 C24 C25 -96.7(4)
N2 U1 C24 C25 -122.7(5)
N3 U1 C24 C25 -178.6(4)
N1 U1 C24 C25 -22.1(5)
C26 U1 C24 C25 37.0(4)
C23 U1 C24 C25 113.6(6)
C22 U1 C24 C25 76.6(4)
N5 U1 C24 C24A -150.5(5)
N4 U1 C24 C24A 25.7(6)
N2 U1 C24 C24A -0.3(8)
N3 U1 C24 C24A -56.2(6)
N1 U1 C24 C24A 100.3(6)
C26 U1 C24 C24A 159.4(7)
C25 U1 C24 C24A 122.4(8)
C23 U1 C24 C24A -124.0(7)
C22 U1 C24 C24A -161.0(7)
C25 C24 C23 C22 1.2(7)
C24A C24 C23 C22 -174.4(6)
U1 C24 C23 C22 69.7(5)
C25 C24 C23 C23A 166.5(6)
C24A C24 C23 C23A -9.1(11)
U1 C24 C23 C23A -125.0(7)
C25 C24 C23 U1 -68.6(5)
C24A C24 C23 U1 115.9(6)
C26 C22 C23 C24 -1.8(8)
C22A C22 C23 C24 171.5(7)
U1 C22 C23 C24 -69.7(5)
C26 C22 C23 C23A -167.1(6)
C22A C22 C23 C23A 6.1(11)
U1 C22 C23 C23A 125.0(7)
C26 C22 C23 U1 67.9(5)
C22A C22 C23 U1 -118.9(7)
N5 U1 C23 C24 158.6(4)
N4 U1 C23 C24 -30.7(4)
N2 U1 C23 C24 -118.0(5)
N3 U1 C23 C24 -115.1(4)
N1 U1 C23 C24 67.6(5)
C26 U1 C23 C24 76.2(4)
C25 U1 C23 C24 36.8(4)
C22 U1 C23 C24 113.1(6)
N5 U1 C23 C22 45.5(5)
N4 U1 C23 C22 -143.8(4)
N2 U1 C23 C22 128.9(5)
N3 U1 C23 C22 131.8(5)
N1 U1 C23 C22 -45.5(6)
C26 U1 C23 C22 -36.9(4)
C25 U1 C23 C22 -76.3(5)
C24 U1 C23 C22 -113.1(6)
N5 U1 C23 C23A -77.8(7)
N4 U1 C23 C23A 92.9(7)
N2 U1 C23 C23A 5.6(9)
N3 U1 C23 C23A 8.5(6)
N1 U1 C23 C23A -168.8(5)
C26 U1 C23 C23A -160.2(8)
C25 U1 C23 C23A 160.4(8)
C24 U1 C23 C23A 123.6(8)
C22 U1 C23 C23A -123.3(9)
U1 N4 C27 C28 -140(2)
U1 N4 C27 C32 36(3)
N4 C27 C32 C31 -177.2(6)
C28 C27 C32 C31 -1.2(10)
C27 C32 C31 C30 0.9(11)
C32 C31 C30 C29 0.1(12)
C31 C30 C29 C28 -0.8(12)
N4 C27 C28 C29 176.4(7)
C32 C27 C28 C29 0.5(11)
C30 C29 C28 C27 0.5(12)
U1 N5 C33 C34 -18(3)
U1 N5 C33 C38 161(2)
N5 C33 C38 C37 -179.2(6)
C34 C33 C38 C37 -0.2(10)
C33 C38 C37 C36 -0.9(11)
C38 C37 C36 C35 1.8(11)
C37 C36 C35 C34 -1.8(11)
C36 C35 C34 C33 0.7(12)
N5 C33 C34 C35 179.2(7)
C38 C33 C34 C35 0.3(10)
C8B N21 C10B C15B 89.9(7)
U2 N21 C10B C15B -91.6(6)
C8B N21 C10B C11B -89.7(7)
U2 N21 C10B C11B 88.9(6)
C15B C10B C11B C12B 1.5(10)
N21 C10B C11B C12B -178.9(6)
C15B C10B C11B C11C -176.6(6)
N21 C10B C11B C11C 3.0(10)
C10B C11B C12B C13B -2.0(11)
C11C C11B C12B C13B 176.1(7)
C11B C12B C13B C14B 1.9(11)
C11B C12B C13B C13C -177.7(7)
C12B C13B C14B C15B -1.3(10)
C13C C13B C14B C15B 178.3(6)
C11B C10B C15B C14B -1.0(10)
N21 C10B C15B C14B 179.4(6)
C11B C10B C15B C15C 177.8(6)
N21 C10B C15B C15C -1.8(9)
C13B C14B C15B C10B 0.9(10)
C13B C14B C15B C15C -177.9(6)
C3B N23 C7B C6B 1.0(9)
U2 N23 C7B C6B 179.0(5)
C3B N23 C7B C8B -177.8(6)
U2 N23 C7B C8B 0.2(7)
N21 C8B C7B N23 -0.3(9)
C9B C8B C7B N23 179.1(6)
N21 C8B C7B C6B -179.1(6)
C9B C8B C7B C6B 0.2(9)
N23 C7B C6B C5B 0.7(10)
C8B C7B C6B C5B 179.5(6)
C7B C6B C5B C4B -1.4(10)
C6B C5B C4B C3B 0.4(11)
C7B N23 C3B C4B -2.0(10)
U2 N23 C3B C4B 179.9(5)
C7B N23 C3B C2B 177.8(6)
U2 N23 C3B C2B -0.3(8)
C5B C4B C3B N23 1.4(11)
C5B C4B C3B C2B -178.4(7)
N25 C2B C3B N23 2.1(10)
C1B C2B C3B N23 -176.4(6)
N25 C2B C3B C4B -178.1(7)
C1B C2B C3B C4B 3.4(10)
C2B N25 C16B C21B 86.9(8)
U2 N25 C16B C21B -92.1(7)
C2B N25 C16B C17B -89.9(8)
U2 N25 C16B C17B 91.1(7)
C21B C16B C17B C18B 1.9(10)
N25 C16B C17B C18B 178.7(6)
C21B C16B C17B C17C -178.2(7)
N25 C16B C17B C17C -1.4(10)
C16B C17B C18B C19B 0.4(11)
C17C C17B C18B C19B -179.5(7)
C17B C18B C19B C20B -1.7(11)
C17B C18B C19B C19C 179.7(7)
C18B C19B C20B C21B 0.7(12)
C19C C19B C20B C21B 179.3(7)
C17B C16B C21B C20B -2.9(11)
N25 C16B C21B C20B -179.6(6)
C17B C16B C21B C21C 176.9(7)
N25 C16B C21B C21C 0.1(10)
C19B C20B C21B C16B 1.5(11)
C19B C20B C21B C21C -178.2(7)
N290 U2 C23B C22B 64.9(4)
N280 U2 C23B C22B -126.5(4)
N23 U2 C23B C22B 124.8(5)
N25 U2 C23B C22B -20.5(5)
N21 U2 C23B C22B 148.5(4)
C24B U2 C23B C22B -113.0(6)
C26B U2 C23B C22B -36.3(4)
C25B U2 C23B C22B -76.1(4)
N290 U2 C23B C24B 177.9(4)
N280 U2 C23B C24B -13.5(4)
N23 U2 C23B C24B -122.1(5)
N25 U2 C23B C24B 92.5(5)
N21 U2 C23B C24B -98.5(4)
C26B U2 C23B C24B 76.7(4)
C22B U2 C23B C24B 113.0(6)
C25B U2 C23B C24B 37.0(4)
N290 U2 C23B C23C -59.8(6)
N280 U2 C23B C23C 108.7(6)
N23 U2 C23B C23C 0.1(9)
N25 U2 C23B C23C -145.2(6)
N21 U2 C23B C23C 23.8(6)
C24B U2 C23B C23C 122.2(8)
C26B U2 C23B C23C -161.1(8)
C22B U2 C23B C23C -124.7(8)
C25B U2 C23B C23C 159.2(8)
C24B C23B C22B C26B -1.1(7)
C23C C23B C22B C26B -173.2(6)
U2 C23B C22B C26B 68.7(5)
C24B C23B C22B C22C 172.7(6)
C23C C23B C22B C22C 0.7(11)
U2 C23B C22B C22C -117.5(7)
C24B C23B C22B U2 -69.8(4)
C23C C23B C22B U2 118.1(6)
N290 U2 C22B C26B 132.9(5)
N280 U2 C22B C26B -45.9(5)
N23 U2 C22B C26B 121.8(5)
N25 U2 C22B C26B 51.3(5)
N21 U2 C22B C26B -150.5(4)
C23B U2 C22B C26B -114.1(6)
C24B U2 C22B C26B -76.7(4)
C25B U2 C22B C26B -37.4(4)
N290 U2 C22B C23B -112.9(4)
N280 U2 C22B C23B 68.2(5)
N23 U2 C22B C23B -124.0(5)
N25 U2 C22B C23B 165.4(4)
N21 U2 C22B C23B -36.4(5)
C24B U2 C22B C23B 37.5(4)
C26B U2 C22B C23B 114.1(6)
C25B U2 C22B C23B 76.7(4)
N290 U2 C22B C22C 10.4(6)
N280 U2 C22B C22C -168.5(6)
N23 U2 C22B C22C -0.8(9)
N25 U2 C22B C22C -71.3(6)
N21 U2 C22B C22C 86.9(6)
C23B U2 C22B C22C 123.3(8)
C24B U2 C22B C22C 160.7(7)
C26B U2 C22B C22C -122.6(8)
C25B U2 C22B C22C -160.0(7)
C23B C22B C26B C25B 1.9(7)
C22C C22B C26B C25B -172.0(6)
U2 C22B C26B C25B 70.2(4)
C23B C22B C26B C26C 167.4(6)
C22C C22B C26B C26C -6.5(11)
U2 C22B C26B C26C -124.3(7)
C23B C22B C26B U2 -68.3(5)
C22C C22B C26B U2 117.8(7)
N290 U2 C26B C22B -46.8(5)
N280 U2 C26B C22B 143.5(4)
N23 U2 C26B C22B -125.3(5)
N25 U2 C26B C22B -133.0(4)
N21 U2 C26B C22B 44.3(6)
C23B U2 C26B C22B 36.5(4)
C24B U2 C26B C22B 76.4(4)
C25B U2 C26B C22B 112.8(6)
N290 U2 C26B C25B -159.6(4)
N280 U2 C26B C25B 30.7(4)
N23 U2 C26B C25B 121.9(5)
N25 U2 C26B C25B 114.2(4)
N21 U2 C26B C25B -68.5(5)
C23B U2 C26B C25B -76.3(4)
C24B U2 C26B C25B -36.4(3)
C22B U2 C26B C25B -112.8(6)
N290 U2 C26B C26C 76.7(6)
N280 U2 C26B C26C -93.0(6)
N23 U2 C26B C26C -1.9(9)
N25 U2 C26B C26C -9.5(6)
N21 U2 C26B C26C 167.7(5)
C23B U2 C26B C26C 159.9(7)
C24B U2 C26B C26C -160.1(7)
C22B U2 C26B C26C 123.4(8)
C25B U2 C26B C26C -123.8(8)
C22B C26B C25B C24B -1.9(7)
C26C C26B C25B C24B -167.4(6)
U2 C26B C25B C24B 68.2(4)
C22B C26B C25B C25C 173.5(6)
C26C C26B C25B C25C 8.1(11)
U2 C26B C25B C25C -116.4(6)
C22B C26B C25B U2 -70.1(5)
C26C C26B C25B U2 124.4(7)
N290 U2 C25B C24B -88.7(4)
N280 U2 C25B C24B 96.1(4)
N23 U2 C25B C24B 122.4(5)
N25 U2 C25B C24B 176.9(4)
N21 U2 C25B C24B 21.3(5)
C23B U2 C25B C24B -37.7(4)
C26B U2 C25B C24B -113.8(5)
C22B U2 C25B C24B -77.0(4)
N290 U2 C25B C26B 25.2(5)
N280 U2 C25B C26B -150.0(4)
N23 U2 C25B C26B -123.7(5)
N25 U2 C25B C26B -69.2(4)
N21 U2 C25B C26B 135.1(3)
C23B U2 C25B C26B 76.1(4)
C24B U2 C25B C26B 113.8(5)
C22B U2 C25B C26B 36.8(4)
N290 U2 C25B C25C 148.3(5)
N280 U2 C25B C25C -26.9(5)
N23 U2 C25B C25C -0.6(8)
N25 U2 C25B C25C 53.9(6)
N21 U2 C25B C25C -101.7(5)
C23B U2 C25B C25C -160.8(7)
C24B U2 C25B C25C -123.0(7)
C26B U2 C25B C25C 123.1(7)
C22B U2 C25B C25C 160.0(7)
C26B C25B C24B C23B 1.2(7)
C25C C25B C24B C23B -174.3(6)
U2 C25B C24B C23B 69.4(4)
C26B C25B C24B C24C 176.6(6)
C25C C25B C24B C24C 1.1(10)
U2 C25B C24B C24C -115.2(7)
C26B C25B C24B U2 -68.2(4)
C25C C25B C24B U2 116.3(6)
C22B C23B C24B C25B -0.1(7)
C23C C23B C24B C25B 172.2(6)
U2 C23B C24B C25B -70.4(4)
C22B C23B C24B C24C -175.3(6)
C23C C23B C24B C24C -3.1(11)
U2 C23B C24B C24C 114.3(7)
C22B C23B C24B U2 70.3(5)
C23C C23B C24B U2 -117.4(6)
N290 U2 C24B C25B 110.1(4)
N280 U2 C24B C25B -80.0(4)
N23 U2 C24B C25B -121.7(5)
N25 U2 C24B C25B -4.0(5)
N21 U2 C24B C25B -162.6(4)
C23B U2 C24B C25B 112.5(6)
C26B U2 C24B C25B 36.8(4)
C22B U2 C24B C25B 75.8(4)
N290 U2 C24B C23B -2.4(5)
N280 U2 C24B C23B 167.5(4)
N23 U2 C24B C23B 125.8(5)
N25 U2 C24B C23B -116.5(4)
N21 U2 C24B C23B 85.0(4)
C26B U2 C24B C23B -75.6(4)
C22B U2 C24B C23B -36.7(4)
C25B U2 C24B C23B -112.5(6)
N290 U2 C24B C24C -126.7(5)
N280 U2 C24B C24C 43.2(5)
N23 U2 C24B C24C 1.5(8)
N25 U2 C24B C24C 119.2(5)
N21 U2 C24B C24C -39.4(5)
C23B U2 C24B C24C -124.4(7)
C26B U2 C24B C24C 160.0(6)
C22B U2 C24B C24C -161.0(6)
C25B U2 C24B C24C 123.2(7)
U2 N280 C27B C32B 145.0(19)
U2 N280 C27B C28B -32(3)
N280 C27B C32B C31B -176.2(7)
C28B C27B C32B C31B 1.4(10)
C27B C32B C31B C30B 0.5(12)
C32B C31B C30B C29B -2.5(12)
C31B C30B C29B C28B 2.7(11)
C30B C29B C28B C27B -0.9(12)
N280 C27B C28B C29B 176.4(7)
C32B C27B C28B C29B -1.1(10)
U2 N290 C33B C34B -149(2)
U2 N290 C33B C38B 32(3)
N290 C33B C34B C35B -179.7(6)
C38B C33B C34B C35B -0.7(10)
C33B C34B C35B C36B 0.0(11)
C34B C35B C36B C37B 0.0(11)
C35B C36B C37B C38B 0.5(11)
C36B C37B C38B C33B -1.2(11)
N290 C33B C38B C37B -179.7(6)
C34B C33B C38B C37B 1.2(10)
C316 C311 C312 C313 -1.4(16)
C317 C311 C312 C313 179.8(12)
C311 C312 C313 C314 3.7(19)
C312 C313 C314 C315 -6(3)
C313 C314 C315 C316 6(3)
C314 C315 C316 C311 -3(2)
C312 C311 C316 C315 0.6(15)
C317 C311 C316 C315 179.4(12)
C416 C411 C412 C413 -2.1(14)
C417 C411 C412 C413 180.0(9)
C411 C412 C413 C414 1.1(14)
C412 C413 C414 C415 1.1(13)
C413 C414 C415 C416 -2.2(14)
C414 C415 C416 C411 1.1(14)
C412 C411 C416 C415 1.0(13)
C417 C411 C416 C415 178.8(9)
C515 O511 C512 C513 9.0(16)
O511 C512 C513 C514 -2.9(13)
C512 C513 C514 C515 -5.2(17)
C513 C514 C515 O511 11(2)
C512 O511 C515 C514 -11.0(17)
C615 O611 C612 C613 3.4(11)
O611 C612 C613 C614 -1.5(11)
C612 C613 C614 C615 -0.6(12)
C612 O611 C615 C614 -4.0(12)
C613 C614 C615 O611 2.6(11)

loop_
_platon_squeeze_void_nr
_platon_squeeze_void_average_x
_platon_squeeze_void_average_y
_platon_squeeze_void_average_z
_platon_squeeze_void_volume
_platon_squeeze_void_count_electrons
_platon_squeeze_void_content
1 0.002 0.302 0.000 1607 333 ' '
2 -0.023 0.471 0.500 1607 333 ' '
